data_7717585
loop_
_publ_author_name
'Kim, Soyeon'
'You, Dong Kyun'
'Kim, Namkyun'
'Shin, Ilsup'
'Kim, Dongwook'
'Lee, Kang Mun'

_publ_section_title
;
 Modulating radiative efficiency in <i>ortho</i>-carboranyl luminophores
 through electron-donating substituents: insights from
 intramolecular-charge-transfer-based emissions.
;
_journal_name_full 'Dalton transactions (Cambridge, England : 2003)'
_journal_paper_doi 10.1039/d4dt02897j
_journal_year 2024
_chemical_formula_moiety 'C23 H38 B10 Si'
_chemical_formula_sum 'C23 H38 B10 Si'
_chemical_formula_weight 450.72
_space_group_crystal_system triclinic
_space_group_IT_number 2
_space_group_name_Hall '-P 1'
_space_group_name_H-M_alt 'P -1'
_atom_sites_solution_hydrogens geom
_audit_block_doi 10.5517/ccdc.csd.cc2l61yt
_audit_creation_method SHELXL-2019/3
_audit_update_record
;
2024-10-07 deposited with the CCDC.	2024-11-25 downloaded from the CCDC.
;
_cell_angle_alpha 95.7529(18)
_cell_angle_beta 90.2216(19)
_cell_angle_gamma 105.5694(16)
_cell_formula_units_Z 4
_cell_length_a 11.0532(6)
_cell_length_b 13.0146(6)
_cell_length_c 19.2255(9)
_cell_measurement_reflns_used 9016
_cell_measurement_temperature 203(2)
_cell_measurement_theta_max 25.53
_cell_measurement_theta_min 2.82
_cell_volume 2649.4(2)
_computing_cell_refinement 'Bruker APEX5 software'
_computing_data_collection 'Bruker APEX5 software'
_computing_data_reduction 'Bruker APEX5 software'
_computing_molecular_graphics ORTEP
_computing_publication_material CIFTAB
_computing_structure_refinement 'SHELXL-2019/2 (Sheldrick, 2019)'
_computing_structure_solution 'SHELXS-2013/1 (Sheldrick, 2013)'
_diffrn_ambient_temperature 203(2)
_diffrn_measured_fraction_theta_full 0.998
_diffrn_measured_fraction_theta_max 0.995
_diffrn_measurement_device_type 'PHOTON II CPAD detector'
_diffrn_measurement_method 'phi and omega scans'
_diffrn_radiation_type MoK\a
_diffrn_radiation_wavelength 0.71073
_diffrn_reflns_av_R_equivalents 0.1150
_diffrn_reflns_av_unetI/netI 0.0806
_diffrn_reflns_Laue_measured_fraction_full 0.998
_diffrn_reflns_Laue_measured_fraction_max 0.995
_diffrn_reflns_limit_h_max 13
_diffrn_reflns_limit_h_min -13
_diffrn_reflns_limit_k_max 15
_diffrn_reflns_limit_k_min -15
_diffrn_reflns_limit_l_max 23
_diffrn_reflns_limit_l_min -23
_diffrn_reflns_number 49407
_diffrn_reflns_point_group_measured_fraction_full 0.998
_diffrn_reflns_point_group_measured_fraction_max 0.995
_diffrn_reflns_theta_full 25.242
_diffrn_reflns_theta_max 25.583
_diffrn_reflns_theta_min 2.452
_diffrn_source 'Ius 3.0 microfocus source'
_exptl_absorpt_coefficient_mu 0.100
_exptl_absorpt_correction_T_max 0.7452
_exptl_absorpt_correction_T_min 0.6893
_exptl_absorpt_correction_type multi-scan
_exptl_absorpt_process_details SADABS
_exptl_crystal_colour colourless
_exptl_crystal_density_diffrn 1.130
_exptl_crystal_description block
_exptl_crystal_F_000 960
_exptl_crystal_size_max 0.083
_exptl_crystal_size_mid 0.061
_exptl_crystal_size_min 0.032
_refine_diff_density_max 0.216
_refine_diff_density_min -0.329
_refine_diff_density_rms 0.047
_refine_ls_extinction_method none
_refine_ls_goodness_of_fit_ref 1.047
_refine_ls_hydrogen_treatment constr
_refine_ls_matrix_type full
_refine_ls_number_parameters 663
_refine_ls_number_reflns 9913
_refine_ls_number_restraints 128
_refine_ls_restrained_S_all 1.050
_refine_ls_R_factor_all 0.1236
_refine_ls_R_factor_gt 0.0649
_refine_ls_shift/su_max 0.001
_refine_ls_shift/su_mean 0.000
_refine_ls_structure_factor_coef Fsqd
_refine_ls_weighting_details 'w=1/[\s^2^(Fo^2^)+(0.0447P)^2^+1.1797P] where P=(Fo^2^+2Fc^2^)/3'
_refine_ls_weighting_scheme calc
_refine_ls_wR_factor_gt 0.1260
_refine_ls_wR_factor_ref 0.1526
_reflns_Friedel_coverage 0.000
_reflns_number_gt 6003
_reflns_number_total 9913
_reflns_threshold_expression 'I > 2\s(I)'
_cod_data_source_file d4dt02897j2.cif
_cod_data_source_block 4CE
_cod_depositor_comments
;
The following automatic conversions were performed:

data item '_exptl_absorpt_correction_type' value 'MULTI-SCAN' was
changed to 'multi-scan' in accordance with the
/home/data/users/saulius/crontab/automatic-downloads/rss-feeds/RSC/lib/dictionaries/cif_core.dic
dictionary named 'cif_core.dic' version 2.4.2 last updated on
2011-04-26.

Automatic conversion script
Id: cif_fix_values 8170 2020-07-09 18:12:32Z antanas 
;
_cod_database_code 7717585
_shelx_shelxl_version_number 2019/3
_shelx_space_group_comment
;
The symmetry employed for this shelxl refinement is uniquely defined
by the following loop, which should always be used as a source of
symmetry information in preference to the above space-group names.
They are only intended as comments.
;
_shelx_estimated_absorpt_t_min 0.992
_shelx_estimated_absorpt_t_max 0.997

loop_
_space_group_symop_operation_xyz
'x, y, z'
'-x, -y, -z'

loop_
_atom_site_label
_atom_site_type_symbol
_atom_site_fract_x
_atom_site_fract_y
_atom_site_fract_z
_atom_site_U_iso_or_equiv
_atom_site_adp_type
_atom_site_occupancy
_atom_site_site_symmetry_order
_atom_site_calc_flag
_atom_site_refinement_flags_posn
_atom_site_refinement_flags_adp
_atom_site_refinement_flags_occupancy
_atom_site_disorder_assembly
_atom_site_disorder_group
C2 C 0.3305(3) 0.5999(2) 0.89280(14) 0.0306(6) Uani 1 1 d . . . . .
B2 B 0.4416(3) 0.8186(3) 0.92230(17) 0.0347(7) Uani 1 1 d . . . . .
H2 H 0.360968 0.836396 0.951583 0.042 Uiso 1 1 calc R U . . .
C1 C 0.2104(2) 0.6016(2) 0.87075(14) 0.0311(6) Uani 1 1 d . . . . .
H1A H 0.199019 0.661942 0.850265 0.037 Uiso 1 1 calc R U . . .
B1 B 0.5397(3) 0.7468(3) 0.95740(18) 0.0374(8) Uani 1 1 d . . . . .
H1 H 0.524027 0.716896 1.010153 0.045 Uiso 1 1 calc R U . . .
C3 C 0.3443(3) 0.5126(2) 0.92583(15) 0.0351(7) Uani 1 1 d . . . . .
H3A H 0.425403 0.512022 0.942080 0.042 Uiso 1 1 calc R U . . .
B3 B 0.6008(3) 0.8852(3) 0.94740(18) 0.0414(8) Uani 1 1 d . . . . .
H3 H 0.626172 0.947673 0.993446 0.050 Uiso 1 1 calc R U . . .
C4 C 0.2418(3) 0.4266(2) 0.93536(15) 0.0378(7) Uani 1 1 d . . . . .
H4A H 0.252474 0.367873 0.958020 0.045 Uiso 1 1 calc R U . . .
B4 B 0.6929(3) 0.7932(3) 0.92551(18) 0.0395(8) Uani 1 1 d . . . . .
H4 H 0.778755 0.794191 0.956959 0.047 Uiso 1 1 calc R U . . .
C5 C -0.0355(3) 0.2534(2) 0.94273(15) 0.0420(7) Uani 1 1 d . . . . .
H5A H 0.024961 0.226228 0.964598 0.050 Uiso 1 1 calc R U . . .
B5 B 0.5896(3) 0.6720(3) 0.88643(17) 0.0335(7) Uani 1 1 d . . . . .
H5 H 0.605327 0.591527 0.891490 0.040 Uiso 1 1 calc R U . . .
C6 C -0.1610(3) 0.1970(3) 0.93852(16) 0.0490(9) Uani 1 1 d . . . . .
H6A H -0.186861 0.130068 0.957370 0.059 Uiso 1 1 calc R U . . .
B6 B 0.4335(3) 0.7866(2) 0.82961(16) 0.0318(7) Uani 1 1 d . . . . .
H6 H 0.347173 0.781464 0.797290 0.038 Uiso 1 1 calc R U . . .
C7 C -0.2497(3) 0.2366(3) 0.90727(18) 0.0569(10) Uani 1 1 d . . . . .
H7A H -0.335578 0.196754 0.904943 0.068 Uiso 1 1 calc R U . . .
B7 B 0.5340(3) 0.9098(3) 0.86826(18) 0.0372(8) Uani 1 1 d . . . . .
H7 H 0.514249 0.988424 0.861856 0.045 Uiso 1 1 calc R U . . .
C8 C -0.2140(3) 0.3344(3) 0.87925(18) 0.0521(9) Uani 1 1 d . . . . .
H8A H -0.274930 0.361901 0.858121 0.063 Uiso 1 1 calc R U . . .
B8 B 0.6898(3) 0.8958(3) 0.87073(18) 0.0395(8) Uani 1 1 d . . . . .
H8 H 0.773841 0.965320 0.866243 0.047 Uiso 1 1 calc R U . . .
C9 C -0.0280(3) 0.4989(2) 0.85574(15) 0.0335(6) Uani 1 1 d . . . . .
B9 B 0.6832(3) 0.7636(3) 0.83316(18) 0.0351(7) Uani 1 1 d . . . . .
H9 H 0.762791 0.744795 0.803363 0.042 Uiso 1 1 calc R U . . .
C10 C 0.1087(3) 0.5157(2) 0.87874(14) 0.0311(6) Uani 1 1 d . . . . .
B10 B 0.5869(3) 0.8358(2) 0.79852(18) 0.0340(7) Uani 1 1 d . . . . .
H10 H 0.602838 0.865539 0.745727 0.041 Uiso 1 1 calc R U . . .
C11 C 0.1237(3) 0.4277(2) 0.91135(14) 0.0324(6) Uani 1 1 d . . . . .
C12 C 0.0003(3) 0.3509(2) 0.91414(14) 0.0349(7) Uani 1 1 d . . . . .
C13 C -0.0884(3) 0.3912(2) 0.88261(15) 0.0362(7) Uani 1 1 d . . . . .
C14 C 0.4426(2) 0.6936(2) 0.88588(14) 0.0291(6) Uani 1 1 d . . . . .
C15 C 0.5285(3) 0.7028(2) 0.81084(14) 0.0299(6) Uani 1 1 d . . . . .
C26 C -0.0828(3) 0.5876(2) 0.88847(17) 0.0435(7) Uani 1 1 d . . . . .
H26A H -0.172143 0.570781 0.875065 0.065 Uiso 1 1 calc R U . . .
H26B H -0.038140 0.656033 0.871841 0.065 Uiso 1 1 calc R U . . .
H26C H -0.073271 0.593112 0.939517 0.065 Uiso 1 1 calc R U . . .
C27 C -0.0410(3) 0.4900(2) 0.77545(15) 0.0426(7) Uani 1 1 d . . . . .
H27A H -0.130189 0.469017 0.761216 0.064 Uiso 1 1 calc R U . . .
H27B H -0.001000 0.435887 0.754888 0.064 Uiso 1 1 calc R U . . .
H27C H 0.000025 0.559554 0.759126 0.064 Uiso 1 1 calc R U . . .
Si28 Si 0.49047(8) 0.59680(6) 0.72945(4) 0.0332(2) Uani 1 1 d . . . . .
C29 C 0.5785(3) 0.4943(3) 0.73941(17) 0.0497(8) Uani 1 1 d . . . . .
H29A H 0.603290 0.470152 0.692461 0.060 Uiso 1 1 calc R U . . .
H29B H 0.656587 0.529498 0.767420 0.060 Uiso 1 1 calc R U . . .
C30 C 0.5082(4) 0.3959(3) 0.7735(2) 0.0668(11) Uani 1 1 d . . . . .
H30A H 0.562052 0.347485 0.776066 0.100 Uiso 1 1 calc R U . . .
H30B H 0.431728 0.358762 0.745722 0.100 Uiso 1 1 calc R U . . .
H30C H 0.485698 0.418072 0.820860 0.100 Uiso 1 1 calc R U . . .
C31 C 0.5495(3) 0.6694(3) 0.65165(15) 0.0415(7) Uani 1 1 d . . . . .
H31A H 0.633599 0.718525 0.664266 0.050 Uiso 1 1 calc R U . . .
H31B H 0.560355 0.615942 0.613480 0.050 Uiso 1 1 calc R U . . .
C32 C 0.4678(3) 0.7344(3) 0.62319(17) 0.0514(9) Uani 1 1 d . . . . .
H32A H 0.507820 0.768892 0.582977 0.077 Uiso 1 1 calc R U . . .
H32B H 0.458023 0.789494 0.659777 0.077 Uiso 1 1 calc R U . . .
H32C H 0.384956 0.686710 0.608560 0.077 Uiso 1 1 calc R U . . .
C33 C 0.3180(3) 0.5325(2) 0.71693(16) 0.0428(7) Uani 1 1 d . . . . .
H33A H 0.288149 0.489722 0.756305 0.051 Uiso 1 1 calc R U . . .
H33B H 0.273237 0.589056 0.717462 0.051 Uiso 1 1 calc R U . . .
C34 C 0.2864(4) 0.4594(3) 0.64772(17) 0.0586(10) Uani 1 1 d . . . . .
H34A H 0.195328 0.427513 0.643028 0.088 Uiso 1 1 calc R U . . .
H34B H 0.328999 0.402387 0.647444 0.088 Uiso 1 1 calc R U . . .
H34C H 0.314548 0.501771 0.608563 0.088 Uiso 1 1 calc R U . . .
C41 C 0.8454(3) 1.0730(2) 0.38216(14) 0.0298(6) Uani 1 1 d . . . . .
C42 C 0.9200(3) 1.0831(2) 0.30322(14) 0.0316(6) Uani 1 1 d . . . . .
B43 B 0.9944(3) 1.0565(3) 0.37549(17) 0.0342(7) Uani 1 1 d . . . . .
H43 H 1.015611 0.977733 0.379268 0.041 Uiso 1 1 calc R U . . .
B44 B 0.9506(3) 1.1298(3) 0.44888(17) 0.0374(8) Uani 1 1 d . . . . .
H44 H 0.944190 1.100644 0.501953 0.045 Uiso 1 1 calc R U . . .
B45 B 0.8431(3) 1.1972(3) 0.41940(17) 0.0347(7) Uani 1 1 d . . . . .
H45 H 0.765427 1.212975 0.452413 0.042 Uiso 1 1 calc R U . . .
B46 B 0.8237(3) 1.1634(3) 0.32691(16) 0.0328(7) Uani 1 1 d . . . . .
H46 H 0.732472 1.154866 0.298283 0.039 Uiso 1 1 calc R U . . .
B47 B 0.9696(3) 1.2161(3) 0.28936(18) 0.0366(8) Uani 1 1 d . . . . .
H47 H 0.975995 1.244975 0.236184 0.044 Uiso 1 1 calc R U . . .
B48 B 0.9228(3) 1.2892(3) 0.36206(18) 0.0380(8) Uani 1 1 d . . . . .
H48 H 0.897565 1.366096 0.357486 0.046 Uiso 1 1 calc R U . . .
B49 B 1.0040(3) 1.2680(3) 0.43766(18) 0.0416(8) Uani 1 1 d . . . . .
H49 H 1.033741 1.330993 0.483136 0.050 Uiso 1 1 calc R U . . .
B50 B 1.0972(3) 1.1797(3) 0.41034(18) 0.0396(8) Uani 1 1 d . . . . .
H50 H 1.188369 1.183967 0.437659 0.048 Uiso 1 1 calc R U . . .
B51 B 1.0753(3) 1.1483(3) 0.31848(18) 0.0369(8) Uani 1 1 d . . . . .
H51 H 1.151660 1.131444 0.284798 0.044 Uiso 1 1 calc R U . . .
B52 B 1.0807(3) 1.2804(3) 0.35674(18) 0.0398(8) Uani 1 1 d . . . . .
H52 H 1.160449 1.351838 0.348777 0.048 Uiso 1 1 calc R U . . .
C53 C 0.5160(3) 0.8894(2) 0.38613(14) 0.0324(6) Uani 1 1 d . . . . .
C54 C 0.6141(3) 0.9766(2) 0.37539(14) 0.0317(6) Uani 1 1 d . . . . .
H54 H 0.597988 1.036357 0.356316 0.038 Uiso 1 1 calc R U . . .
C55 C 0.7372(3) 0.9774(2) 0.39243(13) 0.0301(6) Uani 1 1 d . . . . .
C56 C 0.7585(3) 0.8911(2) 0.42329(14) 0.0349(7) Uani 1 1 d . . . . .
H56 H 0.841841 0.892131 0.436276 0.042 Uiso 1 1 calc R U . . .
C57 C 0.6597(3) 0.8035(2) 0.43537(15) 0.0389(7) Uani 1 1 d . . . . .
H57 H 0.675284 0.745101 0.456410 0.047 Uiso 1 1 calc R U . . .
C58 C 0.5387(3) 0.8024(2) 0.41643(14) 0.0344(7) Uani 1 1 d . . . . .
C59 C 0.4186(3) 0.7216(2) 0.42096(14) 0.0387(7) Uani 1 1 d . . . . .
C60 C 0.3909(3) 0.6223(2) 0.44752(16) 0.0485(8) Uani 1 1 d . . . . .
H60 H 0.455656 0.597138 0.466668 0.058 Uiso 1 1 calc R U . . .
C61 C 0.2675(4) 0.5613(3) 0.44536(17) 0.0566(10) Uani 1 1 d . . . . .
H61 H 0.247086 0.493591 0.463338 0.068 Uiso 1 1 calc R U . . .
C62 C 0.1729(4) 0.5978(3) 0.41725(18) 0.0604(10) Uani 1 1 d . . . . .
H62 H 0.088622 0.554313 0.415713 0.072 Uiso 1 1 calc R U . . .
C63 C 0.1997(3) 0.6970(3) 0.39131(18) 0.0524(9) Uani 1 1 d . . . . .
H63 H 0.134448 0.721997 0.372542 0.063 Uiso 1 1 calc R U . . .
C64 C 0.3238(3) 0.7592(2) 0.39334(15) 0.0417(7) Uani 1 1 d . . . . .
C65 C 0.3764(3) 0.8702(2) 0.36925(15) 0.0383(7) Uani 1 1 d . . . . .
C66 C 0.3233(3) 0.9544(3) 0.41053(19) 0.0520(9) Uani 1 1 d . . . . .
H66A H 0.232437 0.936943 0.401375 0.078 Uiso 1 1 calc R U . . .
H66B H 0.363410 1.025341 0.395981 0.078 Uiso 1 1 calc R U . . .
H66C H 0.340280 0.954693 0.460633 0.078 Uiso 1 1 calc R U . . .
C67 C 0.3526(3) 0.8693(3) 0.29014(17) 0.0509(8) Uani 1 1 d . . . . .
H67A H 0.261932 0.849169 0.279707 0.076 Uiso 1 1 calc R U . . .
H67B H 0.390070 0.817169 0.264426 0.076 Uiso 1 1 calc R U . . .
H67C H 0.390726 0.940819 0.275951 0.076 Uiso 1 1 calc R U . . .
Si68 Si 0.87845(9) 0.97505(7) 0.22333(4) 0.0436(2) Uani 1 1 d D . . . .
C69 C 0.7063(3) 0.9115(3) 0.21501(17) 0.0545(9) Uani 1 1 d . . . . .
H69A H 0.679797 0.870421 0.255547 0.065 Uiso 1 1 calc R U . . .
H69B H 0.662000 0.968416 0.216381 0.065 Uiso 1 1 calc R U . . .
C70 C 0.6667(4) 0.8359(3) 0.14725(19) 0.0811(14) Uani 1 1 d . . . . .
H70A H 0.576798 0.799634 0.147778 0.122 Uiso 1 1 calc R U . . .
H70B H 0.714699 0.782357 0.143854 0.122 Uiso 1 1 calc R U . . .
H70C H 0.683516 0.877543 0.106928 0.122 Uiso 1 1 calc R U . . .
C71 C 0.9751(5) 0.8797(3) 0.2306(2) 0.0636(13) Uani 0.870(6) 1 d D U P A 1
H71A H 0.994076 0.853799 0.182783 0.076 Uiso 0.870(6) 1 calc R U P A 1
H71B H 1.055957 0.919420 0.254579 0.076 Uiso 0.870(6) 1 calc R U P A 1
C72 C 0.9171(5) 0.7822(4) 0.2694(3) 0.0801(16) Uani 0.870(6) 1 d D U P A 1
H72A H 0.976987 0.738997 0.271784 0.120 Uiso 0.870(6) 1 calc R U P A 1
H72B H 0.840029 0.738789 0.244357 0.120 Uiso 0.870(6) 1 calc R U P A 1
H72C H 0.897194 0.806197 0.316835 0.120 Uiso 0.870(6) 1 calc R U P A 1
C73 C 0.9444(11) 1.0351(9) 0.1449(6) 0.059(3) Uani 0.600(7) 1 d D U P A 1
H73A H 1.027546 1.086065 0.157053 0.071 Uiso 0.600(7) 1 calc R U P A 1
H73B H 0.956721 0.978066 0.109725 0.071 Uiso 0.600(7) 1 calc R U P A 1
C74 C 0.8584(6) 1.0943(5) 0.1130(3) 0.068(2) Uani 0.600(7) 1 d D U P A 1
H74A H 0.898584 1.128390 0.072684 0.102 Uiso 0.600(7) 1 calc R U P A 1
H74B H 0.843774 1.149281 0.148131 0.102 Uiso 0.600(7) 1 calc R U P A 1
H74C H 0.778008 1.043079 0.097836 0.102 Uiso 0.600(7) 1 calc R U P A 1
C71B C 0.895(3) 0.8446(17) 0.2479(16) 0.057(4) Uani 0.130(6) 1 d D U P A 2
H71C H 0.856895 0.831939 0.293769 0.069 Uiso 0.130(6) 1 calc R U P A 2
H71D H 0.847553 0.786504 0.213013 0.069 Uiso 0.130(6) 1 calc R U P A 2
C72B C 1.032(2) 0.838(3) 0.2524(16) 0.063(6) Uani 0.130(6) 1 d D U P A 2
H72D H 1.033665 0.762890 0.241146 0.095 Uiso 0.130(6) 1 calc R U P A 2
H72E H 1.066579 0.863291 0.299890 0.095 Uiso 0.130(6) 1 calc R U P A 2
H72F H 1.082144 0.882062 0.219039 0.095 Uiso 0.130(6) 1 calc R U P A 2
C73B C 0.9236(17) 1.0625(11) 0.1468(7) 0.046(3) Uani 0.400(7) 1 d D U P A 2
H73C H 0.859723 1.102608 0.142917 0.055 Uiso 0.400(7) 1 calc R U P A 2
H73D H 1.004565 1.116140 0.159983 0.055 Uiso 0.400(7) 1 calc R U P A 2
C74B C 0.9365(9) 1.0077(8) 0.0739(4) 0.061(3) Uani 0.400(7) 1 d D U P A 2
H74D H 0.964476 1.062225 0.041437 0.091 Uiso 0.400(7) 1 calc R U P A 2
H74E H 0.855016 0.959487 0.057313 0.091 Uiso 0.400(7) 1 calc R U P A 2
H74F H 0.998273 0.966311 0.076232 0.091 Uiso 0.400(7) 1 calc R U P A 2

loop_
_atom_site_aniso_label
_atom_site_aniso_U_11
_atom_site_aniso_U_22
_atom_site_aniso_U_33
_atom_site_aniso_U_23
_atom_site_aniso_U_13
_atom_site_aniso_U_12
C2 0.0300(15) 0.0316(15) 0.0292(15) 0.0065(11) 0.0027(12) 0.0056(12)
B2 0.0377(19) 0.0361(18) 0.0314(18) 0.0009(14) 0.0043(14) 0.0127(15)
C1 0.0297(15) 0.0322(15) 0.0329(15) 0.0079(12) 0.0032(12) 0.0091(12)
B1 0.0370(19) 0.0397(19) 0.0328(18) 0.0028(14) -0.0046(15) 0.0062(16)
C3 0.0297(15) 0.0392(16) 0.0379(16) 0.0124(13) 0.0013(12) 0.0089(13)
B3 0.042(2) 0.0387(19) 0.038(2) -0.0052(15) -0.0059(16) 0.0047(16)
C4 0.0393(17) 0.0380(16) 0.0380(17) 0.0147(13) 0.0058(13) 0.0099(14)
B4 0.0326(19) 0.043(2) 0.0384(19) 0.0027(15) -0.0062(15) 0.0038(16)
C5 0.052(2) 0.0365(16) 0.0332(16) 0.0034(13) 0.0045(14) 0.0041(15)
B5 0.0280(17) 0.0353(17) 0.0363(18) 0.0070(14) -0.0021(14) 0.0059(14)
C6 0.055(2) 0.0385(18) 0.0402(18) 0.0022(14) 0.0094(16) -0.0087(16)
B6 0.0360(18) 0.0301(16) 0.0298(17) 0.0058(13) 0.0031(14) 0.0091(14)
C7 0.045(2) 0.055(2) 0.056(2) 0.0068(17) 0.0005(17) -0.0126(17)
B7 0.041(2) 0.0315(17) 0.0377(19) 0.0016(14) 0.0029(15) 0.0086(15)
C8 0.0371(19) 0.058(2) 0.054(2) 0.0099(17) -0.0031(15) -0.0011(16)
B8 0.0367(19) 0.0333(18) 0.044(2) 0.0019(15) -0.0009(15) 0.0023(15)
C9 0.0269(15) 0.0376(16) 0.0349(16) 0.0048(12) 0.0006(12) 0.0063(13)
B9 0.0260(17) 0.0365(18) 0.0413(19) 0.0049(14) 0.0021(14) 0.0054(14)
C10 0.0312(15) 0.0340(15) 0.0269(14) 0.0034(11) 0.0035(11) 0.0065(12)
B10 0.0339(18) 0.0271(16) 0.0398(19) 0.0066(14) 0.0046(14) 0.0048(14)
C11 0.0359(16) 0.0332(15) 0.0273(15) 0.0038(11) 0.0054(12) 0.0077(13)
C12 0.0373(17) 0.0323(15) 0.0303(15) 0.0014(12) 0.0049(12) 0.0016(13)
C13 0.0329(16) 0.0397(16) 0.0314(15) 0.0035(12) 0.0011(12) 0.0017(13)
C14 0.0274(15) 0.0323(15) 0.0277(14) 0.0060(11) 0.0001(11) 0.0073(12)
C15 0.0292(15) 0.0297(14) 0.0298(15) 0.0054(11) 0.0026(11) 0.0053(12)
C26 0.0330(17) 0.0499(19) 0.0465(19) 0.0020(14) 0.0048(14) 0.0105(15)
C27 0.0439(18) 0.0468(18) 0.0367(17) 0.0058(14) -0.0031(14) 0.0111(15)
Si28 0.0353(4) 0.0320(4) 0.0322(4) 0.0013(3) 0.0013(3) 0.0100(4)
C29 0.063(2) 0.0453(19) 0.0453(19) -0.0035(14) -0.0024(16) 0.0252(17)
C30 0.084(3) 0.044(2) 0.077(3) 0.0076(18) -0.014(2) 0.024(2)
C31 0.0423(18) 0.0486(18) 0.0336(17) -0.0001(13) 0.0066(13) 0.0136(15)
C32 0.065(2) 0.053(2) 0.0375(18) 0.0063(15) -0.0032(16) 0.0192(18)
C33 0.0392(18) 0.0437(18) 0.0413(18) -0.0022(14) -0.0020(14) 0.0063(15)
C34 0.064(2) 0.055(2) 0.046(2) -0.0090(16) -0.0100(17) 0.0023(19)
C41 0.0316(15) 0.0312(14) 0.0274(14) 0.0057(11) 0.0010(11) 0.0087(12)
C42 0.0355(16) 0.0341(15) 0.0256(14) 0.0056(11) 0.0033(12) 0.0091(13)
B43 0.0298(17) 0.0408(19) 0.0339(18) 0.0107(14) 0.0003(14) 0.0106(15)
B44 0.0353(19) 0.046(2) 0.0284(18) 0.0043(14) -0.0018(14) 0.0074(16)
B45 0.0387(19) 0.0305(17) 0.0330(18) 0.0025(13) 0.0032(14) 0.0063(15)
B46 0.0352(18) 0.0332(17) 0.0311(17) 0.0091(13) 0.0012(14) 0.0093(15)
B47 0.0369(19) 0.0366(18) 0.0358(19) 0.0115(14) 0.0020(15) 0.0062(15)
B48 0.039(2) 0.0345(18) 0.040(2) 0.0062(14) 0.0031(15) 0.0080(15)
B49 0.043(2) 0.040(2) 0.0355(19) 0.0013(15) -0.0001(16) 0.0014(17)
B50 0.0316(18) 0.050(2) 0.0348(19) 0.0074(15) -0.0010(14) 0.0059(16)
B51 0.0298(18) 0.044(2) 0.0357(19) 0.0102(15) 0.0066(14) 0.0050(15)
B52 0.0351(19) 0.0394(19) 0.042(2) 0.0081(15) 0.0017(15) 0.0035(16)
C53 0.0360(16) 0.0332(15) 0.0255(14) 0.0020(11) 0.0009(12) 0.0054(13)
C54 0.0353(16) 0.0321(15) 0.0281(15) 0.0056(11) 0.0028(12) 0.0089(13)
C55 0.0343(16) 0.0320(15) 0.0239(14) 0.0041(11) 0.0013(11) 0.0083(12)
C56 0.0365(16) 0.0387(16) 0.0295(15) 0.0062(12) -0.0044(12) 0.0095(13)
C57 0.0482(19) 0.0325(16) 0.0342(16) 0.0089(12) -0.0010(14) 0.0057(14)
C58 0.0403(17) 0.0328(15) 0.0244(14) 0.0009(11) 0.0012(12) 0.0009(13)
C59 0.0466(18) 0.0337(16) 0.0265(15) -0.0027(12) 0.0028(13) -0.0029(14)
C60 0.060(2) 0.0387(17) 0.0351(17) 0.0027(13) -0.0002(15) -0.0057(16)
C61 0.070(3) 0.0405(19) 0.0416(19) 0.0009(15) 0.0079(17) -0.0152(18)
C62 0.052(2) 0.057(2) 0.052(2) -0.0064(17) 0.0096(18) -0.0170(19)
C63 0.043(2) 0.051(2) 0.052(2) -0.0016(16) 0.0051(16) -0.0050(16)
C64 0.0438(19) 0.0399(17) 0.0329(16) -0.0030(13) 0.0018(13) -0.0009(15)
C65 0.0345(17) 0.0373(16) 0.0392(17) 0.0026(13) 0.0022(13) 0.0035(13)
C66 0.0376(18) 0.050(2) 0.065(2) -0.0027(17) 0.0097(16) 0.0094(16)
C67 0.046(2) 0.058(2) 0.047(2) 0.0098(16) -0.0063(15) 0.0097(17)
Si68 0.0526(6) 0.0455(5) 0.0317(5) -0.0030(4) 0.0011(4) 0.0140(4)
C69 0.059(2) 0.052(2) 0.0396(19) -0.0043(15) 0.0016(16) -0.0037(18)
C70 0.099(3) 0.073(3) 0.042(2) -0.0061(19) -0.004(2) -0.023(2)
C71 0.067(3) 0.057(3) 0.064(3) -0.012(2) 0.008(2) 0.020(2)
C72 0.105(4) 0.051(3) 0.089(4) -0.009(2) -0.003(3) 0.034(3)
C73 0.047(4) 0.082(6) 0.041(3) -0.009(4) 0.009(3) 0.011(4)
C74 0.077(4) 0.069(4) 0.047(4) 0.025(3) -0.021(3) -0.006(3)
C71B 0.065(7) 0.053(7) 0.056(7) -0.002(6) -0.001(6) 0.024(6)
C72B 0.071(10) 0.063(10) 0.060(9) -0.004(9) -0.007(9) 0.030(9)
C73B 0.053(6) 0.051(5) 0.031(4) 0.005(4) 0.006(4) 0.011(4)
C74B 0.067(6) 0.072(6) 0.040(5) 0.014(4) 0.002(4) 0.009(4)

loop_
_atom_type_symbol
_atom_type_description
_atom_type_scat_dispersion_real
_atom_type_scat_dispersion_imag
_atom_type_scat_source
C C 0.0033 0.0016 'International Tables Vol C Tables 4.2.6.8 and 6.1.1.4'
H H 0.0000 0.0000 'International Tables Vol C Tables 4.2.6.8 and 6.1.1.4'
B B 0.0013 0.0007 'International Tables Vol C Tables 4.2.6.8 and 6.1.1.4'
Si Si 0.0817 0.0704 'International Tables Vol C Tables 4.2.6.8 and 6.1.1.4'

loop_
_geom_angle_atom_site_label_1
_geom_angle_atom_site_label_2
_geom_angle_atom_site_label_3
_geom_angle
_geom_angle_site_symmetry_1
_geom_angle_site_symmetry_3
_geom_angle_publ_flag
C1 C2 C3 119.1(2) . . ?
C1 C2 C14 120.9(2) . . ?
C3 C2 C14 119.9(2) . . ?
C14 B2 B7 106.0(2) . . ?
C14 B2 B1 58.63(17) . . ?
B7 B2 B1 107.9(2) . . ?
C14 B2 B3 105.6(2) . . ?
B7 B2 B3 60.27(19) . . ?
B1 B2 B3 59.86(19) . . ?
C14 B2 B6 59.10(16) . . ?
B7 B2 B6 59.93(18) . . ?
B1 B2 B6 107.3(2) . . ?
B3 B2 B6 107.8(2) . . ?
C14 B2 H2 123.8 . . ?
B7 B2 H2 121.9 . . ?
B1 B2 H2 122.0 . . ?
B3 B2 H2 122.1 . . ?
B6 B2 H2 121.8 . . ?
C10 C1 C2 119.9(2) . . ?
C10 C1 H1A 120.0 . . ?
C2 C1 H1A 120.0 . . ?
C14 B1 B4 106.4(2) . . ?
C14 B1 B5 59.23(17) . . ?
B4 B1 B5 60.03(19) . . ?
C14 B1 B3 105.8(2) . . ?
B4 B1 B3 60.6(2) . . ?
B5 B1 B3 108.1(2) . . ?
C14 B1 B2 58.60(17) . . ?
B4 B1 B2 108.6(2) . . ?
B5 B1 B2 107.5(2) . . ?
B3 B1 B2 60.11(19) . . ?
C14 B1 H1 123.8 . . ?
B4 B1 H1 121.5 . . ?
B5 B1 H1 121.7 . . ?
B3 B1 H1 121.9 . . ?
B2 B1 H1 121.7 . . ?
C4 C3 C2 121.3(3) . . ?
C4 C3 H3A 119.4 . . ?
C2 C3 H3A 119.4 . . ?
B8 B3 B1 107.9(3) . . ?
B8 B3 B2 108.0(2) . . ?
B1 B3 B2 60.03(19) . . ?
B8 B3 B7 60.1(2) . . ?
B1 B3 B7 107.5(2) . . ?
B2 B3 B7 59.58(18) . . ?
B8 B3 B4 60.3(2) . . ?
B1 B3 B4 59.6(2) . . ?
B2 B3 B4 107.8(2) . . ?
B7 B3 B4 108.0(2) . . ?
B8 B3 H3 121.5 . . ?
B1 B3 H3 122.0 . . ?
B2 B3 H3 121.9 . . ?
B7 B3 H3 122.0 . . ?
B4 B3 H3 121.8 . . ?
C11 C4 C3 119.1(3) . . ?
C11 C4 H4A 120.4 . . ?
C3 C4 H4A 120.4 . . ?
B1 B4 B5 59.99(19) . . ?
B1 B4 B9 107.8(2) . . ?
B5 B4 B9 59.83(18) . . ?
B1 B4 B8 107.3(2) . . ?
B5 B4 B8 107.5(2) . . ?
B9 B4 B8 59.94(19) . . ?
B1 B4 B3 59.8(2) . . ?
B5 B4 B3 107.5(2) . . ?
B9 B4 B3 107.3(2) . . ?
B8 B4 B3 59.3(2) . . ?
B1 B4 H4 121.8 . . ?
B5 B4 H4 121.9 . . ?
B9 B4 H4 121.9 . . ?
B8 B4 H4 122.2 . . ?
B3 B4 H4 122.2 . . ?
C6 C5 C12 118.5(3) . . ?
C6 C5 H5A 120.8 . . ?
C12 C5 H5A 120.8 . . ?
C14 B5 C15 60.09(16) . . ?
C14 B5 B9 106.6(2) . . ?
C15 B5 B9 58.63(17) . . ?
C14 B5 B1 58.54(18) . . ?
C15 B5 B1 107.0(2) . . ?
B9 B5 B1 108.0(2) . . ?
C14 B5 B4 105.8(2) . . ?
C15 B5 B4 106.3(2) . . ?
B9 B5 B4 60.13(19) . . ?
B1 B5 B4 59.97(19) . . ?
C14 B5 H5 123.0 . . ?
C15 B5 H5 122.6 . . ?
B9 B5 H5 122.1 . . ?
B1 B5 H5 122.0 . . ?
B4 B5 H5 122.6 . . ?
C5 C6 C7 121.0(3) . . ?
C5 C6 H6A 119.5 . . ?
C7 C6 H6A 119.5 . . ?
C15 B6 C14 60.16(16) . . ?
C15 B6 B10 58.91(17) . . ?
C14 B6 B10 106.5(2) . . ?
C15 B6 B7 106.0(2) . . ?
C14 B6 B7 105.1(2) . . ?
B10 B6 B7 59.66(18) . . ?
C15 B6 B2 106.9(2) . . ?
C14 B6 B2 58.23(17) . . ?
B10 B6 B2 107.5(2) . . ?
B7 B6 B2 59.62(18) . . ?
C15 B6 H6 122.5 . . ?
C14 B6 H6 123.3 . . ?
B10 B6 H6 122.2 . . ?
B7 B6 H6 123.1 . . ?
B2 B6 H6 122.3 . . ?
C6 C7 C8 120.5(3) . . ?
C6 C7 H7A 119.8 . . ?
C8 C7 H7A 119.8 . . ?
B10 B7 B2 108.5(2) . . ?
B10 B7 B6 60.07(18) . . ?
B2 B7 B6 60.44(18) . . ?
B10 B7 B8 59.79(19) . . ?
B2 B7 B8 108.0(2) . . ?
B6 B7 B8 107.8(2) . . ?
B10 B7 B3 107.6(2) . . ?
B2 B7 B3 60.14(19) . . ?
B6 B7 B3 108.1(2) . . ?
B8 B7 B3 59.6(2) . . ?
B10 B7 H7 121.7 . . ?
B2 B7 H7 121.3 . . ?
B6 B7 H7 121.5 . . ?
B8 B7 H7 122.0 . . ?
B3 B7 H7 121.9 . . ?
C13 C8 C7 119.1(3) . . ?
C13 C8 H8A 120.5 . . ?
C7 C8 H8A 120.5 . . ?
B10 B8 B3 108.1(2) . . ?
B10 B8 B9 59.67(18) . . ?
B3 B8 B9 107.9(2) . . ?
B10 B8 B7 59.67(19) . . ?
B3 B8 B7 60.3(2) . . ?
B9 B8 B7 107.3(2) . . ?
B10 B8 B4 107.6(2) . . ?
B3 B8 B4 60.4(2) . . ?
B9 B8 B4 59.64(19) . . ?
B7 B8 B4 108.1(2) . . ?
B10 B8 H8 122.0 . . ?
B3 B8 H8 121.4 . . ?
B9 B8 H8 122.2 . . ?
B7 B8 H8 121.9 . . ?
B4 B8 H8 121.7 . . ?
C13 C9 C10 100.7(2) . . ?
C13 C9 C26 112.2(2) . . ?
C10 C9 C26 112.3(2) . . ?
C13 C9 C27 110.7(2) . . ?
C10 C9 C27 110.5(2) . . ?
C26 C9 C27 110.1(2) . . ?
C15 B9 B10 59.20(17) . . ?
C15 B9 B5 59.45(17) . . ?
B10 B9 B5 107.8(2) . . ?
C15 B9 B4 106.9(2) . . ?
B10 B9 B4 108.3(2) . . ?
B5 B9 B4 60.04(19) . . ?
C15 B9 B8 106.3(2) . . ?
B10 B9 B8 59.80(19) . . ?
B5 B9 B8 108.0(2) . . ?
B4 B9 B8 60.41(19) . . ?
C15 B9 H9 123.1 . . ?
B10 B9 H9 121.7 . . ?
B5 B9 H9 121.7 . . ?
B4 B9 H9 121.6 . . ?
B8 B9 H9 122.0 . . ?
C1 C10 C11 120.6(3) . . ?
C1 C10 C9 128.6(2) . . ?
C11 C10 C9 110.8(2) . . ?
C15 B10 B9 58.86(17) . . ?
C15 B10 B7 106.5(2) . . ?
B9 B10 B7 108.7(2) . . ?
C15 B10 B8 106.6(2) . . ?
B9 B10 B8 60.53(19) . . ?
B7 B10 B8 60.5(2) . . ?
C15 B10 B6 59.04(17) . . ?
B9 B10 B6 107.6(2) . . ?
B7 B10 B6 60.27(18) . . ?
B8 B10 B6 108.6(2) . . ?
C15 B10 H10 123.5 . . ?
B9 B10 H10 121.6 . . ?
B7 B10 H10 121.5 . . ?
B8 B10 H10 121.4 . . ?
B6 B10 H10 121.7 . . ?
C4 C11 C10 119.9(3) . . ?
C4 C11 C12 131.6(3) . . ?
C10 C11 C12 108.4(2) . . ?
C13 C12 C5 120.8(3) . . ?
C13 C12 C11 108.4(2) . . ?
C5 C12 C11 130.8(3) . . ?
C8 C13 C12 120.2(3) . . ?
C8 C13 C9 128.3(3) . . ?
C12 C13 C9 111.6(2) . . ?
C2 C14 B2 119.7(2) . . ?
C2 C14 B1 119.0(2) . . ?
B2 C14 B1 62.76(18) . . ?
C2 C14 B5 118.3(2) . . ?
B2 C14 B5 113.3(2) . . ?
B1 C14 B5 62.24(19) . . ?
C2 C14 B6 119.6(2) . . ?
B2 C14 B6 62.68(17) . . ?
B1 C14 B6 113.5(2) . . ?
B5 C14 B6 111.3(2) . . ?
C2 C14 C15 121.3(2) . . ?
B2 C14 C15 110.1(2) . . ?
B1 C14 C15 110.0(2) . . ?
B5 C14 C15 60.12(16) . . ?
B6 C14 C15 59.82(16) . . ?
B9 C15 B10 61.93(18) . . ?
B9 C15 B6 112.6(2) . . ?
B10 C15 B6 62.05(18) . . ?
B9 C15 C14 108.9(2) . . ?
B10 C15 C14 108.8(2) . . ?
B6 C15 C14 60.02(16) . . ?
B9 C15 B5 61.93(18) . . ?
B10 C15 B5 112.0(2) . . ?
B6 C15 B5 111.1(2) . . ?
C14 C15 B5 59.79(16) . . ?
B9 C15 Si28 118.1(2) . . ?
B10 C15 Si28 118.86(18) . . ?
B6 C15 Si28 120.11(18) . . ?
C14 C15 Si28 124.08(17) . . ?
B5 C15 Si28 119.54(19) . . ?
C9 C26 H26A 109.5 . . ?
C9 C26 H26B 109.5 . . ?
H26A C26 H26B 109.5 . . ?
C9 C26 H26C 109.5 . . ?
H26A C26 H26C 109.5 . . ?
H26B C26 H26C 109.5 . . ?
C9 C27 H27A 109.5 . . ?
C9 C27 H27B 109.5 . . ?
H27A C27 H27B 109.5 . . ?
C9 C27 H27C 109.5 . . ?
H27A C27 H27C 109.5 . . ?
H27B C27 H27C 109.5 . . ?
C33 Si28 C29 111.14(15) . . ?
C33 Si28 C31 109.28(14) . . ?
C29 Si28 C31 108.92(15) . . ?
C33 Si28 C15 111.91(13) . . ?
C29 Si28 C15 108.65(14) . . ?
C31 Si28 C15 106.80(13) . . ?
C30 C29 Si28 115.9(3) . . ?
C30 C29 H29A 108.3 . . ?
Si28 C29 H29A 108.3 . . ?
C30 C29 H29B 108.3 . . ?
Si28 C29 H29B 108.3 . . ?
H29A C29 H29B 107.4 . . ?
C29 C30 H30A 109.5 . . ?
C29 C30 H30B 109.5 . . ?
H30A C30 H30B 109.5 . . ?
C29 C30 H30C 109.5 . . ?
H30A C30 H30C 109.5 . . ?
H30B C30 H30C 109.5 . . ?
C32 C31 Si28 116.7(2) . . ?
C32 C31 H31A 108.1 . . ?
Si28 C31 H31A 108.1 . . ?
C32 C31 H31B 108.1 . . ?
Si28 C31 H31B 108.1 . . ?
H31A C31 H31B 107.3 . . ?
C31 C32 H32A 109.5 . . ?
C31 C32 H32B 109.5 . . ?
H32A C32 H32B 109.5 . . ?
C31 C32 H32C 109.5 . . ?
H32A C32 H32C 109.5 . . ?
H32B C32 H32C 109.5 . . ?
C34 C33 Si28 111.9(2) . . ?
C34 C33 H33A 109.2 . . ?
Si28 C33 H33A 109.2 . . ?
C34 C33 H33B 109.2 . . ?
Si28 C33 H33B 109.2 . . ?
H33A C33 H33B 107.9 . . ?
C33 C34 H34A 109.5 . . ?
C33 C34 H34B 109.5 . . ?
H34A C34 H34B 109.5 . . ?
C33 C34 H34C 109.5 . . ?
H34A C34 H34C 109.5 . . ?
H34B C34 H34C 109.5 . . ?
C55 C41 B44 120.1(2) . . ?
C55 C41 B45 119.6(2) . . ?
B44 C41 B45 62.88(19) . . ?
C55 C41 B43 119.1(2) . . ?
B44 C41 B43 62.21(19) . . ?
B45 C41 B43 113.3(2) . . ?
C55 C41 B46 118.8(2) . . ?
B44 C41 B46 113.3(2) . . ?
B45 C41 B46 62.74(18) . . ?
B43 C41 B46 110.7(2) . . ?
C55 C41 C42 120.7(2) . . ?
B44 C41 C42 109.8(2) . . ?
B45 C41 C42 110.2(2) . . ?
B43 C41 C42 59.87(16) . . ?
B46 C41 C42 59.54(16) . . ?
B51 C42 B46 112.4(2) . . ?
B51 C42 B47 61.90(18) . . ?
B46 C42 B47 61.79(18) . . ?
B51 C42 B43 62.03(18) . . ?
B46 C42 B43 111.0(2) . . ?
B47 C42 B43 111.9(2) . . ?
B51 C42 C41 109.1(2) . . ?
B46 C42 C41 60.04(16) . . ?
B47 C42 C41 108.7(2) . . ?
B43 C42 C41 59.81(16) . . ?
B51 C42 Si68 116.9(2) . . ?
B46 C42 Si68 121.40(19) . . ?
B47 C42 Si68 119.17(18) . . ?
B43 C42 Si68 118.78(19) . . ?
C41 C42 Si68 124.55(18) . . ?
C41 B43 C42 60.31(16) . . ?
C41 B43 B50 105.8(2) . . ?
C42 B43 B50 106.3(2) . . ?
C41 B43 B44 58.24(18) . . ?
C42 B43 B44 107.0(2) . . ?
B50 B43 B44 60.2(2) . . ?
C41 B43 B51 106.8(2) . . ?
C42 B43 B51 58.58(17) . . ?
B50 B43 B51 60.27(19) . . ?
B44 B43 B51 108.4(2) . . ?
C41 B43 H43 123.0 . . ?
C42 B43 H43 122.6 . . ?
B50 B43 H43 122.5 . . ?
B44 B43 H43 121.9 . . ?
B51 B43 H43 121.9 . . ?
C41 B44 B43 59.56(18) . . ?
C41 B44 B49 106.3(2) . . ?
B43 B44 B49 108.1(2) . . ?
C41 B44 B50 106.6(2) . . ?
B43 B44 B50 59.82(19) . . ?
B49 B44 B50 60.4(2) . . ?
C41 B44 B45 58.84(17) . . ?
B43 B44 B45 108.0(2) . . ?
B49 B44 B45 60.41(19) . . ?
B50 B44 B45 108.7(2) . . ?
C41 B44 H44 123.4 . . ?
B43 B44 H44 121.7 . . ?
B49 B44 H44 121.8 . . ?
B50 B44 H44 121.7 . . ?
B45 B44 H44 121.5 . . ?
C41 B45 B48 106.1(2) . . ?
C41 B45 B44 58.28(18) . . ?
B48 B45 B44 107.8(2) . . ?
C41 B45 B49 105.3(2) . . ?
B48 B45 B49 60.39(19) . . ?
B44 B45 B49 59.65(19) . . ?
C41 B45 B46 59.06(17) . . ?
B48 B45 B46 59.86(18) . . ?
B44 B45 B46 106.7(2) . . ?
B49 B45 B46 107.4(2) . . ?
C41 B45 H45 123.9 . . ?
B48 B45 H45 121.7 . . ?
B44 B45 H45 122.4 . . ?
B49 B45 H45 122.3 . . ?
B46 B45 H45 122.2 . . ?
C42 B46 C41 60.42(16) . . ?
C42 B46 B47 59.21(18) . . ?
C41 B46 B47 107.0(2) . . ?
C42 B46 B48 106.6(2) . . ?
C41 B46 B48 105.3(2) . . ?
B47 B46 B48 60.01(19) . . ?
C42 B46 B45 107.2(2) . . ?
C41 B46 B45 58.19(17) . . ?
B47 B46 B45 107.9(2) . . ?
B48 B46 B45 59.61(18) . . ?
C42 B46 H46 122.1 . . ?
C41 B46 H46 123.1 . . ?
B47 B46 H46 121.8 . . ?
B48 B46 H46 122.9 . . ?
B45 B46 H46 122.2 . . ?
C42 B47 B52 106.9(2) . . ?
C42 B47 B51 58.75(17) . . ?
B52 B47 B51 60.94(19) . . ?
C42 B47 B46 59.00(17) . . ?
B52 B47 B46 108.7(2) . . ?
B51 B47 B46 107.6(2) . . ?
C42 B47 B48 106.6(2) . . ?
B52 B47 B48 60.6(2) . . ?
B51 B47 B48 109.0(2) . . ?
B46 B47 B48 60.31(19) . . ?
C42 B47 H47 123.5 . . ?
B52 B47 H47 121.2 . . ?
B51 B47 H47 121.4 . . ?
B46 B47 H47 121.7 . . ?
B48 B47 H47 121.4 . . ?
B47 B48 B45 108.4(2) . . ?
B47 B48 B46 59.68(19) . . ?
B45 B48 B46 60.53(18) . . ?
B47 B48 B52 59.51(19) . . ?
B45 B48 B52 108.3(2) . . ?
B46 B48 B52 107.4(2) . . ?
B47 B48 B49 107.2(2) . . ?
B45 B48 B49 60.22(19) . . ?
B46 B48 B49 107.8(2) . . ?
B52 B48 B49 59.66(19) . . ?
B47 B48 H48 122.1 . . ?
B45 B48 H48 121.1 . . ?
B46 B48 H48 121.9 . . ?
B52 B48 H48 122.1 . . ?
B49 B48 H48 122.1 . . ?
B44 B49 B52 108.2(3) . . ?
B44 B49 B50 59.8(2) . . ?
B52 B49 B50 60.5(2) . . ?
B44 B49 B45 59.94(19) . . ?
B52 B49 B45 107.9(2) . . ?
B50 B49 B45 107.8(2) . . ?
B44 B49 B48 107.3(2) . . ?
B52 B49 B48 59.99(19) . . ?
B50 B49 B48 107.9(2) . . ?
B45 B49 B48 59.40(18) . . ?
B44 B49 H49 121.9 . . ?
B52 B49 H49 121.4 . . ?
B50 B49 H49 121.6 . . ?
B45 B49 H49 122.0 . . ?
B48 B49 H49 122.2 . . ?
B43 B50 B44 59.96(19) . . ?
B43 B50 B51 59.97(18) . . ?
B44 B50 B51 107.9(2) . . ?
B43 B50 B49 107.7(2) . . ?
B44 B50 B49 59.8(2) . . ?
B51 B50 B49 107.8(2) . . ?
B43 B50 B52 107.8(2) . . ?
B44 B50 B52 107.4(2) . . ?
B51 B50 B52 60.17(19) . . ?
B49 B50 B52 59.6(2) . . ?
B43 B50 H50 121.8 . . ?
B44 B50 H50 121.9 . . ?
B51 B50 H50 121.6 . . ?
B49 B50 H50 122.0 . . ?
B52 B50 H50 122.0 . . ?
C42 B51 B47 59.35(18) . . ?
C42 B51 B43 59.39(17) . . ?
B47 B51 B43 107.7(2) . . ?
C42 B51 B50 106.6(2) . . ?
B47 B51 B50 108.0(3) . . ?
B43 B51 B50 59.76(19) . . ?
C42 B51 B52 106.2(2) . . ?
B47 B51 B52 59.52(19) . . ?
B43 B51 B52 107.8(2) . . ?
B50 B51 B52 60.4(2) . . ?
C42 B51 H51 123.1 . . ?
B47 B51 H51 121.9 . . ?
B43 B51 H51 121.8 . . ?
B50 B51 H51 121.8 . . ?
B52 B51 H51 122.1 . . ?
B47 B52 B49 108.1(2) . . ?
B47 B52 B48 59.9(2) . . ?
B49 B52 B48 60.3(2) . . ?
B47 B52 B51 59.54(19) . . ?
B49 B52 B51 107.5(2) . . ?
B48 B52 B51 107.4(2) . . ?
B47 B52 B50 107.1(2) . . ?
B49 B52 B50 59.9(2) . . ?
B48 B52 B50 107.8(2) . . ?
B51 B52 B50 59.39(19) . . ?
B47 B52 H52 122.0 . . ?
B49 B52 H52 121.5 . . ?
B48 B52 H52 121.7 . . ?
B51 B52 H52 122.3 . . ?
B50 B52 H52 122.2 . . ?
C54 C53 C58 120.2(3) . . ?
C54 C53 C65 128.8(3) . . ?
C58 C53 C65 110.9(2) . . ?
C53 C54 C55 120.2(3) . . ?
C53 C54 H54 119.9 . . ?
C55 C54 H54 119.9 . . ?
C56 C55 C54 119.1(3) . . ?
C56 C55 C41 120.0(2) . . ?
C54 C55 C41 120.8(2) . . ?
C57 C56 C55 121.1(3) . . ?
C57 C56 H56 119.5 . . ?
C55 C56 H56 119.5 . . ?
C58 C57 C56 119.2(3) . . ?
C58 C57 H57 120.4 . . ?
C56 C57 H57 120.4 . . ?
C57 C58 C53 120.2(3) . . ?
C57 C58 C59 131.4(3) . . ?
C53 C58 C59 108.4(3) . . ?
C64 C59 C60 120.9(3) . . ?
C64 C59 C58 108.5(3) . . ?
C60 C59 C58 130.6(3) . . ?
C61 C60 C59 118.6(3) . . ?
C61 C60 H60 120.7 . . ?
C59 C60 H60 120.7 . . ?
C60 C61 C62 120.8(3) . . ?
C60 C61 H61 119.6 . . ?
C62 C61 H61 119.6 . . ?
C61 C62 C63 120.9(3) . . ?
C61 C62 H62 119.5 . . ?
C63 C62 H62 119.5 . . ?
C62 C63 C64 118.7(4) . . ?
C62 C63 H63 120.6 . . ?
C64 C63 H63 120.6 . . ?
C63 C64 C59 120.1(3) . . ?
C63 C64 C65 128.6(3) . . ?
C59 C64 C65 111.4(3) . . ?
C53 C65 C64 100.8(2) . . ?
C53 C65 C66 111.3(2) . . ?
C64 C65 C66 111.7(3) . . ?
C53 C65 C67 110.7(3) . . ?
C64 C65 C67 111.5(2) . . ?
C66 C65 C67 110.5(3) . . ?
C65 C66 H66A 109.5 . . ?
C65 C66 H66B 109.5 . . ?
H66A C66 H66B 109.5 . . ?
C65 C66 H66C 109.5 . . ?
H66A C66 H66C 109.5 . . ?
H66B C66 H66C 109.5 . . ?
C65 C67 H67A 109.5 . . ?
C65 C67 H67B 109.5 . . ?
H67A C67 H67B 109.5 . . ?
C65 C67 H67C 109.5 . . ?
H67A C67 H67C 109.5 . . ?
H67B C67 H67C 109.5 . . ?
C73 Si68 C71 99.8(4) . . ?
C73 Si68 C69 113.4(4) . . ?
C71 Si68 C69 114.5(2) . . ?
C69 Si68 C71B 87.3(9) . . ?
C69 Si68 C73B 107.4(6) . . ?
C71B Si68 C73B 137.7(11) . . ?
C73 Si68 C42 109.1(4) . . ?
C71 Si68 C42 108.21(17) . . ?
C69 Si68 C42 111.16(14) . . ?
C71B Si68 C42 110.2(9) . . ?
C73B Si68 C42 101.2(5) . . ?
C70 C69 Si68 113.1(3) . . ?
C70 C69 H69A 109.0 . . ?
Si68 C69 H69A 109.0 . . ?
C70 C69 H69B 109.0 . . ?
Si68 C69 H69B 109.0 . . ?
H69A C69 H69B 107.8 . . ?
C69 C70 H70A 109.5 . . ?
C69 C70 H70B 109.5 . . ?
H70A C70 H70B 109.5 . . ?
C69 C70 H70C 109.5 . . ?
H70A C70 H70C 109.5 . . ?
H70B C70 H70C 109.5 . . ?
C72 C71 Si68 116.2(4) . . ?
C72 C71 H71A 108.2 . . ?
Si68 C71 H71A 108.2 . . ?
C72 C71 H71B 108.2 . . ?
Si68 C71 H71B 108.2 . . ?
H71A C71 H71B 107.4 . . ?
C71 C72 H72A 109.5 . . ?
C71 C72 H72B 109.5 . . ?
H72A C72 H72B 109.5 . . ?
C71 C72 H72C 109.5 . . ?
H72A C72 H72C 109.5 . . ?
H72B C72 H72C 109.5 . . ?
C74 C73 Si68 111.8(6) . . ?
C74 C73 H73A 109.3 . . ?
Si68 C73 H73A 109.3 . . ?
C74 C73 H73B 109.3 . . ?
Si68 C73 H73B 109.3 . . ?
H73A C73 H73B 107.9 . . ?
C73 C74 H74A 109.5 . . ?
C73 C74 H74B 109.5 . . ?
H74A C74 H74B 109.5 . . ?
C73 C74 H74C 109.5 . . ?
H74A C74 H74C 109.5 . . ?
H74B C74 H74C 109.5 . . ?
C72B C71B Si68 114(2) . . ?
C72B C71B H71C 108.7 . . ?
Si68 C71B H71C 108.7 . . ?
C72B C71B H71D 108.7 . . ?
Si68 C71B H71D 108.7 . . ?
H71C C71B H71D 107.6 . . ?
C71B C72B H72D 109.5 . . ?
C71B C72B H72E 109.5 . . ?
H72D C72B H72E 109.5 . . ?
C71B C72B H72F 109.5 . . ?
H72D C72B H72F 109.5 . . ?
H72E C72B H72F 109.5 . . ?
C74B C73B Si68 118.8(9) . . ?
C74B C73B H73C 107.6 . . ?
Si68 C73B H73C 107.6 . . ?
C74B C73B H73D 107.6 . . ?
Si68 C73B H73D 107.6 . . ?
H73C C73B H73D 107.0 . . ?
C73B C74B H74D 109.5 . . ?
C73B C74B H74E 109.5 . . ?
H74D C74B H74E 109.5 . . ?
C73B C74B H74F 109.5 . . ?
H74D C74B H74F 109.5 . . ?
H74E C74B H74F 109.5 . . ?

loop_
_geom_bond_atom_site_label_1
_geom_bond_atom_site_label_2
_geom_bond_distance
_geom_bond_site_symmetry_2
_geom_bond_publ_flag
C2 C1 1.398(4) . ?
C2 C3 1.398(4) . ?
C2 C14 1.505(4) . ?
B2 C14 1.708(4) . ?
B2 B7 1.771(5) . ?
B2 B1 1.779(5) . ?
B2 B3 1.781(5) . ?
B2 B6 1.785(4) . ?
B2 H2 1.1200 . ?
C1 C10 1.378(4) . ?
C1 H1A 0.9500 . ?
B1 C14 1.709(4) . ?
B1 B4 1.772(5) . ?
B1 B5 1.773(5) . ?
B1 B3 1.776(5) . ?
B1 H1 1.1200 . ?
C3 C4 1.390(4) . ?
C3 H3A 0.9500 . ?
B3 B8 1.771(5) . ?
B3 B7 1.783(5) . ?
B3 B4 1.790(5) . ?
B3 H3 1.1200 . ?
C4 C11 1.387(4) . ?
C4 H4A 0.9500 . ?
B4 B5 1.773(5) . ?
B4 B9 1.775(5) . ?
B4 B8 1.789(5) . ?
B4 H4 1.1200 . ?
C5 C6 1.382(4) . ?
C5 C12 1.394(4) . ?
C5 H5A 0.9500 . ?
B5 C14 1.721(4) . ?
B5 C15 1.727(4) . ?
B5 B9 1.770(4) . ?
B5 H5 1.1200 . ?
C6 C7 1.384(5) . ?
C6 H6A 0.9500 . ?
B6 C15 1.721(4) . ?
B6 C14 1.724(4) . ?
B6 B10 1.773(4) . ?
B6 B7 1.776(5) . ?
B6 H6 1.1200 . ?
C7 C8 1.391(5) . ?
C7 H7A 0.9500 . ?
B7 B10 1.765(5) . ?
B7 B8 1.781(5) . ?
B7 H7 1.1200 . ?
C8 C13 1.385(4) . ?
C8 H8A 0.9500 . ?
B8 B10 1.768(5) . ?
B8 B9 1.780(5) . ?
B8 H8 1.1200 . ?
C9 C13 1.524(4) . ?
C9 C10 1.525(4) . ?
C9 C26 1.527(4) . ?
C9 C27 1.540(4) . ?
B9 C15 1.712(4) . ?
B9 B10 1.765(4) . ?
B9 H9 1.1200 . ?
C10 C11 1.407(4) . ?
B10 C15 1.718(4) . ?
B10 H10 1.1200 . ?
C11 C12 1.463(4) . ?
C12 C13 1.392(4) . ?
C14 C15 1.727(4) . ?
C15 Si28 1.944(3) . ?
C26 H26A 0.9800 . ?
C26 H26B 0.9800 . ?
C26 H26C 0.9800 . ?
C27 H27A 0.9800 . ?
C27 H27B 0.9800 . ?
C27 H27C 0.9800 . ?
Si28 C33 1.869(3) . ?
Si28 C29 1.873(3) . ?
Si28 C31 1.875(3) . ?
C29 C30 1.520(5) . ?
C29 H29A 0.9900 . ?
C29 H29B 0.9900 . ?
C30 H30A 0.9800 . ?
C30 H30B 0.9800 . ?
C30 H30C 0.9800 . ?
C31 C32 1.527(4) . ?
C31 H31A 0.9900 . ?
C31 H31B 0.9900 . ?
C32 H32A 0.9800 . ?
C32 H32B 0.9800 . ?
C32 H32C 0.9800 . ?
C33 C34 1.537(4) . ?
C33 H33A 0.9900 . ?
C33 H33B 0.9900 . ?
C34 H34A 0.9800 . ?
C34 H34B 0.9800 . ?
C34 H34C 0.9800 . ?
C41 C55 1.506(4) . ?
C41 B44 1.698(4) . ?
C41 B45 1.708(4) . ?
C41 B43 1.721(4) . ?
C41 B46 1.724(4) . ?
C41 C42 1.730(4) . ?
C42 B51 1.708(4) . ?
C42 B46 1.715(4) . ?
C42 B47 1.719(4) . ?
C42 B43 1.722(4) . ?
C42 Si68 1.939(3) . ?
B43 B50 1.764(5) . ?
B43 B44 1.766(5) . ?
B43 B51 1.768(4) . ?
B43 H43 1.1200 . ?
B44 B49 1.771(5) . ?
B44 B50 1.771(5) . ?
B44 B45 1.776(5) . ?
B44 H44 1.1200 . ?
B45 B48 1.770(4) . ?
B45 B49 1.785(5) . ?
B45 B46 1.786(4) . ?
B45 H45 1.1200 . ?
B46 B47 1.763(5) . ?
B46 B48 1.774(5) . ?
B46 H46 1.1200 . ?
B47 B52 1.762(5) . ?
B47 B51 1.762(5) . ?
B47 B48 1.769(5) . ?
B47 H47 1.1200 . ?
B48 B52 1.781(5) . ?
B48 B49 1.788(5) . ?
B48 H48 1.1200 . ?
B49 B52 1.775(5) . ?
B49 B50 1.782(5) . ?
B49 H49 1.1200 . ?
B50 B51 1.773(5) . ?
B50 B52 1.792(5) . ?
B50 H50 1.1200 . ?
B51 B52 1.787(5) . ?
B51 H51 1.1200 . ?
B52 H52 1.1200 . ?
C53 C54 1.376(4) . ?
C53 C58 1.403(4) . ?
C53 C65 1.524(4) . ?
C54 C55 1.395(4) . ?
C54 H54 0.9500 . ?
C55 C56 1.394(4) . ?
C56 C57 1.390(4) . ?
C56 H56 0.9500 . ?
C57 C58 1.381(4) . ?
C57 H57 0.9500 . ?
C58 C59 1.464(4) . ?
C59 C64 1.393(4) . ?
C59 C60 1.396(4) . ?
C60 C61 1.380(5) . ?
C60 H60 0.9500 . ?
C61 C62 1.387(5) . ?
C61 H61 0.9500 . ?
C62 C63 1.389(5) . ?
C62 H62 0.9500 . ?
C63 C64 1.392(4) . ?
C63 H63 0.9500 . ?
C64 C65 1.525(4) . ?
C65 C66 1.532(4) . ?
C65 C67 1.541(4) . ?
C66 H66A 0.9800 . ?
C66 H66B 0.9800 . ?
C66 H66C 0.9800 . ?
C67 H67A 0.9800 . ?
C67 H67B 0.9800 . ?
C67 H67C 0.9800 . ?
Si68 C73 1.832(10) . ?
Si68 C71 1.856(5) . ?
Si68 C69 1.859(4) . ?
Si68 C71B 1.863(17) . ?
Si68 C73B 1.936(12) . ?
C69 C70 1.537(4) . ?
C69 H69A 0.9900 . ?
C69 H69B 0.9900 . ?
C70 H70A 0.9800 . ?
C70 H70B 0.9800 . ?
C70 H70C 0.9800 . ?
C71 C72 1.528(7) . ?
C71 H71A 0.9900 . ?
C71 H71B 0.9900 . ?
C72 H72A 0.9800 . ?
C72 H72B 0.9800 . ?
C72 H72C 0.9800 . ?
C73 C74 1.535(11) . ?
C73 H73A 0.9900 . ?
C73 H73B 0.9900 . ?
C74 H74A 0.9800 . ?
C74 H74B 0.9800 . ?
C74 H74C 0.9800 . ?
C71B C72B 1.539(19) . ?
C71B H71C 0.9900 . ?
C71B H71D 0.9900 . ?
C72B H72D 0.9800 . ?
C72B H72E 0.9800 . ?
C72B H72F 0.9800 . ?
C73B C74B 1.534(14) . ?
C73B H73C 0.9900 . ?
C73B H73D 0.9900 . ?
C74B H74D 0.9800 . ?
C74B H74E 0.9800 . ?
C74B H74F 0.9800 . ?

loop_
_geom_torsion_atom_site_label_1
_geom_torsion_atom_site_label_2
_geom_torsion_atom_site_label_3
_geom_torsion_atom_site_label_4
_geom_torsion
_geom_torsion_site_symmetry_1
_geom_torsion_site_symmetry_2
_geom_torsion_site_symmetry_3
_geom_torsion_site_symmetry_4
_geom_torsion_publ_flag
C3 C2 C1 C10 -3.0(4) . . . . ?
C14 C2 C1 C10 -178.8(3) . . . . ?
B7 B2 B1 C14 -98.2(2) . . . . ?
B3 B2 B1 C14 -135.9(2) . . . . ?
B6 B2 B1 C14 -35.0(2) . . . . ?
C14 B2 B1 B4 98.3(3) . . . . ?
B7 B2 B1 B4 0.1(3) . . . . ?
B3 B2 B1 B4 -37.7(2) . . . . ?
B6 B2 B1 B4 63.3(3) . . . . ?
C14 B2 B1 B5 34.8(2) . . . . ?
B7 B2 B1 B5 -63.4(3) . . . . ?
B3 B2 B1 B5 -101.2(3) . . . . ?
B6 B2 B1 B5 -0.2(3) . . . . ?
C14 B2 B1 B3 135.9(2) . . . . ?
B7 B2 B1 B3 37.8(2) . . . . ?
B6 B2 B1 B3 101.0(3) . . . . ?
C1 C2 C3 C4 1.8(4) . . . . ?
C14 C2 C3 C4 177.6(3) . . . . ?
C14 B1 B3 B8 -62.7(3) . . . . ?
B4 B1 B3 B8 37.5(2) . . . . ?
B5 B1 B3 B8 -0.6(3) . . . . ?
B2 B1 B3 B8 -100.8(3) . . . . ?
C14 B1 B3 B2 38.1(2) . . . . ?
B4 B1 B3 B2 138.3(2) . . . . ?
B5 B1 B3 B2 100.2(2) . . . . ?
C14 B1 B3 B7 0.7(3) . . . . ?
B4 B1 B3 B7 100.9(3) . . . . ?
B5 B1 B3 B7 62.9(3) . . . . ?
B2 B1 B3 B7 -37.4(2) . . . . ?
C14 B1 B3 B4 -100.2(3) . . . . ?
B5 B1 B3 B4 -38.1(2) . . . . ?
B2 B1 B3 B4 -138.3(2) . . . . ?
C14 B2 B3 B8 62.7(3) . . . . ?
B7 B2 B3 B8 -37.1(2) . . . . ?
B1 B2 B3 B8 100.8(3) . . . . ?
B6 B2 B3 B8 0.7(3) . . . . ?
C14 B2 B3 B1 -38.1(2) . . . . ?
B7 B2 B3 B1 -137.8(3) . . . . ?
B6 B2 B3 B1 -100.0(2) . . . . ?
C14 B2 B3 B7 99.8(2) . . . . ?
B1 B2 B3 B7 137.8(3) . . . . ?
B6 B2 B3 B7 37.8(2) . . . . ?
C14 B2 B3 B4 -1.0(3) . . . . ?
B7 B2 B3 B4 -100.8(3) . . . . ?
B1 B2 B3 B4 37.0(2) . . . . ?
B6 B2 B3 B4 -63.0(3) . . . . ?
C2 C3 C4 C11 0.2(5) . . . . ?
C14 B1 B4 B5 -38.2(2) . . . . ?
B3 B1 B4 B5 -137.4(2) . . . . ?
B2 B1 B4 B5 -100.0(2) . . . . ?
C14 B1 B4 B9 -0.9(3) . . . . ?
B5 B1 B4 B9 37.3(2) . . . . ?
B3 B1 B4 B9 -100.1(3) . . . . ?
B2 B1 B4 B9 -62.6(3) . . . . ?
C14 B1 B4 B8 62.3(3) . . . . ?
B5 B1 B4 B8 100.5(2) . . . . ?
B3 B1 B4 B8 -36.9(2) . . . . ?
B2 B1 B4 B8 0.6(3) . . . . ?
C14 B1 B4 B3 99.2(2) . . . . ?
B5 B1 B4 B3 137.4(2) . . . . ?
B2 B1 B4 B3 37.5(2) . . . . ?
B8 B3 B4 B1 -138.2(2) . . . . ?
B2 B3 B4 B1 -37.2(2) . . . . ?
B7 B3 B4 B1 -100.2(3) . . . . ?
B8 B3 B4 B5 -100.3(3) . . . . ?
B1 B3 B4 B5 37.9(2) . . . . ?
B2 B3 B4 B5 0.6(3) . . . . ?
B7 B3 B4 B5 -62.3(3) . . . . ?
B8 B3 B4 B9 -37.3(2) . . . . ?
B1 B3 B4 B9 100.9(2) . . . . ?
B2 B3 B4 B9 63.7(3) . . . . ?
B7 B3 B4 B9 0.7(3) . . . . ?
B1 B3 B4 B8 138.2(2) . . . . ?
B2 B3 B4 B8 101.0(3) . . . . ?
B7 B3 B4 B8 38.0(2) . . . . ?
B4 B1 B5 C14 -136.3(2) . . . . ?
B3 B1 B5 C14 -98.0(2) . . . . ?
B2 B1 B5 C14 -34.5(2) . . . . ?
C14 B1 B5 C15 36.98(19) . . . . ?
B4 B1 B5 C15 -99.3(2) . . . . ?
B3 B1 B5 C15 -61.0(3) . . . . ?
B2 B1 B5 C15 2.5(3) . . . . ?
C14 B1 B5 B9 98.8(2) . . . . ?
B4 B1 B5 B9 -37.5(2) . . . . ?
B3 B1 B5 B9 0.8(3) . . . . ?
B2 B1 B5 B9 64.2(3) . . . . ?
C14 B1 B5 B4 136.3(2) . . . . ?
B3 B1 B5 B4 38.3(2) . . . . ?
B2 B1 B5 B4 101.8(3) . . . . ?
B1 B4 B5 C14 37.8(2) . . . . ?
B9 B4 B5 C14 -100.3(2) . . . . ?
B8 B4 B5 C14 -62.5(3) . . . . ?
B3 B4 B5 C14 0.0(3) . . . . ?
B1 B4 B5 C15 100.6(2) . . . . ?
B9 B4 B5 C15 -37.5(2) . . . . ?
B8 B4 B5 C15 0.3(3) . . . . ?
B3 B4 B5 C15 62.8(3) . . . . ?
B1 B4 B5 B9 138.1(2) . . . . ?
B8 B4 B5 B9 37.8(2) . . . . ?
B3 B4 B5 B9 100.3(3) . . . . ?
B9 B4 B5 B1 -138.1(2) . . . . ?
B8 B4 B5 B1 -100.3(3) . . . . ?
B3 B4 B5 B1 -37.8(2) . . . . ?
C12 C5 C6 C7 -0.6(5) . . . . ?
C14 B2 B6 C15 -36.93(19) . . . . ?
B7 B2 B6 C15 98.9(2) . . . . ?
B1 B2 B6 C15 -2.2(3) . . . . ?
B3 B2 B6 C15 61.0(3) . . . . ?
B7 B2 B6 C14 135.9(2) . . . . ?
B1 B2 B6 C14 34.8(2) . . . . ?
B3 B2 B6 C14 97.9(2) . . . . ?
C14 B2 B6 B10 -98.9(2) . . . . ?
B7 B2 B6 B10 37.0(2) . . . . ?
B1 B2 B6 B10 -64.1(3) . . . . ?
B3 B2 B6 B10 -1.0(3) . . . . ?
C14 B2 B6 B7 -135.9(2) . . . . ?
B1 B2 B6 B7 -101.1(3) . . . . ?
B3 B2 B6 B7 -38.0(2) . . . . ?
C5 C6 C7 C8 0.1(5) . . . . ?
C14 B2 B7 B10 1.0(3) . . . . ?
B1 B2 B7 B10 62.6(3) . . . . ?
B3 B2 B7 B10 100.2(3) . . . . ?
B6 B2 B7 B10 -37.4(2) . . . . ?
C14 B2 B7 B6 38.4(2) . . . . ?
B1 B2 B7 B6 100.0(2) . . . . ?
B3 B2 B7 B6 137.6(3) . . . . ?
C14 B2 B7 B8 -62.3(3) . . . . ?
B1 B2 B7 B8 -0.7(3) . . . . ?
B3 B2 B7 B8 36.9(2) . . . . ?
B6 B2 B7 B8 -100.7(3) . . . . ?
C14 B2 B7 B3 -99.1(3) . . . . ?
B1 B2 B7 B3 -37.6(2) . . . . ?
B6 B2 B7 B3 -137.6(3) . . . . ?
C15 B6 B7 B10 37.8(2) . . . . ?
C14 B6 B7 B10 100.5(2) . . . . ?
B2 B6 B7 B10 138.3(2) . . . . ?
C15 B6 B7 B2 -100.5(2) . . . . ?
C14 B6 B7 B2 -37.8(2) . . . . ?
B10 B6 B7 B2 -138.3(2) . . . . ?
C15 B6 B7 B8 0.5(3) . . . . ?
C14 B6 B7 B8 63.2(3) . . . . ?
B10 B6 B7 B8 -37.3(2) . . . . ?
B2 B6 B7 B8 101.0(3) . . . . ?
C15 B6 B7 B3 -62.5(3) . . . . ?
C14 B6 B7 B3 0.2(3) . . . . ?
B10 B6 B7 B3 -100.3(3) . . . . ?
B2 B6 B7 B3 38.0(2) . . . . ?
B8 B3 B7 B10 37.0(2) . . . . ?
B1 B3 B7 B10 -64.0(3) . . . . ?
B2 B3 B7 B10 -101.6(3) . . . . ?
B4 B3 B7 B10 -1.1(3) . . . . ?
B8 B3 B7 B2 138.6(3) . . . . ?
B1 B3 B7 B2 37.6(2) . . . . ?
B4 B3 B7 B2 100.5(3) . . . . ?
B8 B3 B7 B6 100.5(3) . . . . ?
B1 B3 B7 B6 -0.6(3) . . . . ?
B2 B3 B7 B6 -38.1(2) . . . . ?
B4 B3 B7 B6 62.3(3) . . . . ?
B1 B3 B7 B8 -101.0(3) . . . . ?
B2 B3 B7 B8 -138.6(3) . . . . ?
B4 B3 B7 B8 -38.1(2) . . . . ?
C6 C7 C8 C13 0.5(6) . . . . ?
B1 B3 B8 B10 63.2(3) . . . . ?
B2 B3 B8 B10 -0.2(3) . . . . ?
B7 B3 B8 B10 -37.1(2) . . . . ?
B4 B3 B8 B10 100.4(3) . . . . ?
B1 B3 B8 B9 0.2(3) . . . . ?
B2 B3 B8 B9 -63.3(3) . . . . ?
B7 B3 B8 B9 -100.1(3) . . . . ?
B4 B3 B8 B9 37.3(2) . . . . ?
B1 B3 B8 B7 100.3(3) . . . . ?
B2 B3 B8 B7 36.8(2) . . . . ?
B4 B3 B8 B7 137.5(2) . . . . ?
B1 B3 B8 B4 -37.2(2) . . . . ?
B2 B3 B8 B4 -100.6(3) . . . . ?
B7 B3 B8 B4 -137.5(2) . . . . ?
B2 B7 B8 B10 101.3(2) . . . . ?
B6 B7 B8 B10 37.5(2) . . . . ?
B3 B7 B8 B10 138.4(2) . . . . ?
B10 B7 B8 B3 -138.4(2) . . . . ?
B2 B7 B8 B3 -37.1(2) . . . . ?
B6 B7 B8 B3 -101.0(3) . . . . ?
B10 B7 B8 B9 -37.3(2) . . . . ?
B2 B7 B8 B9 64.0(3) . . . . ?
B6 B7 B8 B9 0.1(3) . . . . ?
B3 B7 B8 B9 101.1(3) . . . . ?
B10 B7 B8 B4 -100.2(2) . . . . ?
B2 B7 B8 B4 1.1(3) . . . . ?
B6 B7 B8 B4 -62.8(3) . . . . ?
B3 B7 B8 B4 38.2(2) . . . . ?
B1 B4 B8 B10 -64.1(3) . . . . ?
B5 B4 B8 B10 -0.9(3) . . . . ?
B9 B4 B8 B10 36.9(2) . . . . ?
B3 B4 B8 B10 -101.2(3) . . . . ?
B1 B4 B8 B3 37.1(2) . . . . ?
B5 B4 B8 B3 100.3(3) . . . . ?
B9 B4 B8 B3 138.0(2) . . . . ?
B1 B4 B8 B9 -100.9(3) . . . . ?
B5 B4 B8 B9 -37.7(2) . . . . ?
B3 B4 B8 B9 -138.0(2) . . . . ?
B1 B4 B8 B7 -1.0(3) . . . . ?
B5 B4 B8 B7 62.2(3) . . . . ?
B9 B4 B8 B7 99.9(3) . . . . ?
B3 B4 B8 B7 -38.1(2) . . . . ?
C14 B5 B9 C15 -37.8(2) . . . . ?
B1 B5 B9 C15 -99.3(2) . . . . ?
B4 B5 B9 C15 -136.8(2) . . . . ?
C14 B5 B9 B10 -2.3(3) . . . . ?
C15 B5 B9 B10 35.5(2) . . . . ?
B1 B5 B9 B10 -63.9(3) . . . . ?
B4 B5 B9 B10 -101.3(3) . . . . ?
C14 B5 B9 B4 99.0(3) . . . . ?
C15 B5 B9 B4 136.8(2) . . . . ?
B1 B5 B9 B4 37.5(2) . . . . ?
C14 B5 B9 B8 60.9(3) . . . . ?
C15 B5 B9 B8 98.7(2) . . . . ?
B1 B5 B9 B8 -0.7(3) . . . . ?
B4 B5 B9 B8 -38.1(2) . . . . ?
B1 B4 B9 C15 0.6(3) . . . . ?
B5 B4 B9 C15 38.0(2) . . . . ?
B8 B4 B9 C15 -99.5(2) . . . . ?
B3 B4 B9 C15 -62.5(3) . . . . ?
B1 B4 B9 B10 63.0(3) . . . . ?
B5 B4 B9 B10 100.4(2) . . . . ?
B8 B4 B9 B10 -37.1(2) . . . . ?
B3 B4 B9 B10 0.0(3) . . . . ?
B1 B4 B9 B5 -37.4(2) . . . . ?
B8 B4 B9 B5 -137.5(3) . . . . ?
B3 B4 B9 B5 -100.5(3) . . . . ?
B1 B4 B9 B8 100.1(3) . . . . ?
B5 B4 B9 B8 137.5(3) . . . . ?
B3 B4 B9 B8 37.1(2) . . . . ?
B10 B8 B9 C15 -38.1(2) . . . . ?
B3 B8 B9 C15 62.8(3) . . . . ?
B7 B8 B9 C15 -0.8(3) . . . . ?
B4 B8 B9 C15 100.5(2) . . . . ?
B3 B8 B9 B10 100.9(3) . . . . ?
B7 B8 B9 B10 37.3(2) . . . . ?
B4 B8 B9 B10 138.5(3) . . . . ?
B10 B8 B9 B5 -100.6(2) . . . . ?
B3 B8 B9 B5 0.3(3) . . . . ?
B7 B8 B9 B5 -63.3(3) . . . . ?
B4 B8 B9 B5 38.0(2) . . . . ?
B10 B8 B9 B4 -138.5(3) . . . . ?
B3 B8 B9 B4 -37.6(2) . . . . ?
B7 B8 B9 B4 -101.2(3) . . . . ?
C2 C1 C10 C11 2.4(4) . . . . ?
C2 C1 C10 C9 -177.1(3) . . . . ?
C13 C9 C10 C1 -178.3(3) . . . . ?
C26 C9 C10 C1 -58.8(4) . . . . ?
C27 C9 C10 C1 64.6(4) . . . . ?
C13 C9 C10 C11 2.2(3) . . . . ?
C26 C9 C10 C11 121.7(3) . . . . ?
C27 C9 C10 C11 -114.9(3) . . . . ?
B5 B9 B10 C15 -35.6(2) . . . . ?
B4 B9 B10 C15 -99.1(2) . . . . ?
B8 B9 B10 C15 -136.5(2) . . . . ?
C15 B9 B10 B7 98.4(2) . . . . ?
B5 B9 B10 B7 62.9(3) . . . . ?
B4 B9 B10 B7 -0.7(3) . . . . ?
B8 B9 B10 B7 -38.0(2) . . . . ?
C15 B9 B10 B8 136.5(2) . . . . ?
B5 B9 B10 B8 100.9(3) . . . . ?
B4 B9 B10 B8 37.4(2) . . . . ?
C15 B9 B10 B6 34.7(2) . . . . ?
B5 B9 B10 B6 -0.9(3) . . . . ?
B4 B9 B10 B6 -64.4(3) . . . . ?
B8 B9 B10 B6 -101.8(3) . . . . ?
B2 B7 B10 C15 -0.5(3) . . . . ?
B6 B7 B10 C15 -38.0(2) . . . . ?
B8 B7 B10 C15 100.1(2) . . . . ?
B3 B7 B10 C15 63.1(3) . . . . ?
B2 B7 B10 B9 -62.5(3) . . . . ?
B6 B7 B10 B9 -100.1(2) . . . . ?
B8 B7 B10 B9 38.0(2) . . . . ?
B3 B7 B10 B9 1.1(3) . . . . ?
B2 B7 B10 B8 -100.5(3) . . . . ?
B6 B7 B10 B8 -138.1(2) . . . . ?
B3 B7 B10 B8 -36.9(2) . . . . ?
B2 B7 B10 B6 37.6(2) . . . . ?
B8 B7 B10 B6 138.1(2) . . . . ?
B3 B7 B10 B6 101.2(3) . . . . ?
B3 B8 B10 C15 -62.6(3) . . . . ?
B9 B8 B10 C15 38.0(2) . . . . ?
B7 B8 B10 C15 -99.9(2) . . . . ?
B4 B8 B10 C15 1.1(3) . . . . ?
B3 B8 B10 B9 -100.6(3) . . . . ?
B7 B8 B10 B9 -137.9(2) . . . . ?
B4 B8 B10 B9 -36.9(2) . . . . ?
B3 B8 B10 B7 37.3(2) . . . . ?
B9 B8 B10 B7 137.9(2) . . . . ?
B4 B8 B10 B7 101.1(3) . . . . ?
B3 B8 B10 B6 -0.4(3) . . . . ?
B9 B8 B10 B6 100.2(2) . . . . ?
B7 B8 B10 B6 -37.7(2) . . . . ?
B4 B8 B10 B6 63.3(3) . . . . ?
C14 B6 B10 C15 38.3(2) . . . . ?
B7 B6 B10 C15 136.5(2) . . . . ?
B2 B6 B10 C15 99.5(2) . . . . ?
C15 B6 B10 B9 -34.6(2) . . . . ?
C14 B6 B10 B9 3.8(3) . . . . ?
B7 B6 B10 B9 101.9(3) . . . . ?
B2 B6 B10 B9 64.9(3) . . . . ?
C15 B6 B10 B7 -136.5(2) . . . . ?
C14 B6 B10 B7 -98.1(2) . . . . ?
B2 B6 B10 B7 -37.0(2) . . . . ?
C15 B6 B10 B8 -98.6(2) . . . . ?
C14 B6 B10 B8 -60.3(3) . . . . ?
B7 B6 B10 B8 37.8(2) . . . . ?
B2 B6 B10 B8 0.9(3) . . . . ?
C3 C4 C11 C10 -0.9(4) . . . . ?
C3 C4 C11 C12 -179.4(3) . . . . ?
C1 C10 C11 C4 -0.4(4) . . . . ?
C9 C10 C11 C4 179.1(3) . . . . ?
C1 C10 C11 C12 178.5(3) . . . . ?
C9 C10 C11 C12 -2.0(3) . . . . ?
C6 C5 C12 C13 0.5(5) . . . . ?
C6 C5 C12 C11 179.3(3) . . . . ?
C4 C11 C12 C13 179.6(3) . . . . ?
C10 C11 C12 C13 0.9(3) . . . . ?
C4 C11 C12 C5 0.7(6) . . . . ?
C10 C11 C12 C5 -178.0(3) . . . . ?
C7 C8 C13 C12 -0.5(5) . . . . ?
C7 C8 C13 C9 -180.0(3) . . . . ?
C5 C12 C13 C8 0.0(5) . . . . ?
C11 C12 C13 C8 -179.0(3) . . . . ?
C5 C12 C13 C9 179.6(3) . . . . ?
C11 C12 C13 C9 0.6(3) . . . . ?
C10 C9 C13 C8 177.9(3) . . . . ?
C26 C9 C13 C8 58.2(4) . . . . ?
C27 C9 C13 C8 -65.2(4) . . . . ?
C10 C9 C13 C12 -1.6(3) . . . . ?
C26 C9 C13 C12 -121.3(3) . . . . ?
C27 C9 C13 C12 115.3(3) . . . . ?
C1 C2 C14 B2 55.4(4) . . . . ?
C3 C2 C14 B2 -120.4(3) . . . . ?
C1 C2 C14 B1 128.7(3) . . . . ?
C3 C2 C14 B1 -47.1(4) . . . . ?
C1 C2 C14 B5 -159.2(3) . . . . ?
C3 C2 C14 B5 25.1(4) . . . . ?
C1 C2 C14 B6 -18.1(4) . . . . ?
C3 C2 C14 B6 166.1(3) . . . . ?
C1 C2 C14 C15 -88.8(3) . . . . ?
C3 C2 C14 C15 95.5(3) . . . . ?
B7 B2 C14 C2 -149.0(2) . . . . ?
B1 B2 C14 C2 109.5(3) . . . . ?
B3 B2 C14 C2 148.1(2) . . . . ?
B6 B2 C14 C2 -110.2(3) . . . . ?
B7 B2 C14 B1 101.5(3) . . . . ?
B3 B2 C14 B1 38.6(2) . . . . ?
B6 B2 C14 B1 140.4(2) . . . . ?
B7 B2 C14 B5 64.0(3) . . . . ?
B1 B2 C14 B5 -37.6(2) . . . . ?
B3 B2 C14 B5 1.1(3) . . . . ?
B6 B2 C14 B5 102.8(2) . . . . ?
B7 B2 C14 B6 -38.8(2) . . . . ?
B1 B2 C14 B6 -140.4(2) . . . . ?
B3 B2 C14 B6 -101.7(2) . . . . ?
B7 B2 C14 C15 -1.2(3) . . . . ?
B1 B2 C14 C15 -102.8(2) . . . . ?
B3 B2 C14 C15 -64.1(3) . . . . ?
B6 B2 C14 C15 37.6(2) . . . . ?
B4 B1 C14 C2 147.3(3) . . . . ?
B5 B1 C14 C2 108.7(3) . . . . ?
B3 B1 C14 C2 -149.4(3) . . . . ?
B2 B1 C14 C2 -110.6(3) . . . . ?
B4 B1 C14 B2 -102.1(3) . . . . ?
B5 B1 C14 B2 -140.7(2) . . . . ?
B3 B1 C14 B2 -38.8(2) . . . . ?
B4 B1 C14 B5 38.6(2) . . . . ?
B3 B1 C14 B5 101.9(3) . . . . ?
B2 B1 C14 B5 140.7(2) . . . . ?
B4 B1 C14 B6 -64.0(3) . . . . ?
B5 B1 C14 B6 -102.6(2) . . . . ?
B3 B1 C14 B6 -0.6(3) . . . . ?
B2 B1 C14 B6 38.2(2) . . . . ?
B4 B1 C14 C15 0.9(3) . . . . ?
B5 B1 C14 C15 -37.7(2) . . . . ?
B3 B1 C14 C15 64.2(3) . . . . ?
B2 B1 C14 C15 103.0(2) . . . . ?
C15 B5 C14 C2 111.8(3) . . . . ?
B9 B5 C14 C2 148.9(2) . . . . ?
B1 B5 C14 C2 -109.8(3) . . . . ?
B4 B5 C14 C2 -148.2(2) . . . . ?
C15 B5 C14 B2 -100.6(2) . . . . ?
B9 B5 C14 B2 -63.6(3) . . . . ?
B1 B5 C14 B2 37.8(2) . . . . ?
B4 B5 C14 B2 -0.7(3) . . . . ?
C15 B5 C14 B1 -138.4(2) . . . . ?
B9 B5 C14 B1 -101.3(3) . . . . ?
B4 B5 C14 B1 -38.5(2) . . . . ?
C15 B5 C14 B6 -32.3(2) . . . . ?
B9 B5 C14 B6 4.8(3) . . . . ?
B1 B5 C14 B6 106.2(2) . . . . ?
B4 B5 C14 B6 67.7(3) . . . . ?
B9 B5 C14 C15 37.1(2) . . . . ?
B1 B5 C14 C15 138.4(2) . . . . ?
B4 B5 C14 C15 100.0(2) . . . . ?
C15 B6 C14 C2 -111.2(3) . . . . ?
B10 B6 C14 C2 -148.9(2) . . . . ?
B7 B6 C14 C2 148.8(3) . . . . ?
B2 B6 C14 C2 110.3(3) . . . . ?
C15 B6 C14 B2 138.5(2) . . . . ?
B10 B6 C14 B2 100.7(2) . . . . ?
B7 B6 C14 B2 38.5(2) . . . . ?
C15 B6 C14 B1 100.3(2) . . . . ?
B10 B6 C14 B1 62.5(3) . . . . ?
B7 B6 C14 B1 0.3(3) . . . . ?
B2 B6 C14 B1 -38.2(2) . . . . ?
C15 B6 C14 B5 32.4(2) . . . . ?
B10 B6 C14 B5 -5.4(3) . . . . ?
B7 B6 C14 B5 -67.6(3) . . . . ?
B2 B6 C14 B5 -106.1(2) . . . . ?
B10 B6 C14 C15 -37.8(2) . . . . ?
B7 B6 C14 C15 -100.0(2) . . . . ?
B2 B6 C14 C15 -138.5(2) . . . . ?
B5 B9 C15 B10 140.0(2) . . . . ?
B4 B9 C15 B10 101.7(3) . . . . ?
B8 B9 C15 B10 38.3(2) . . . . ?
B10 B9 C15 B6 -37.2(2) . . . . ?
B5 B9 C15 B6 102.8(2) . . . . ?
B4 B9 C15 B6 64.5(3) . . . . ?
B8 B9 C15 B6 1.1(3) . . . . ?
B10 B9 C15 C14 -101.8(2) . . . . ?
B5 B9 C15 C14 38.2(2) . . . . ?
B4 B9 C15 C14 -0.1(3) . . . . ?
B8 B9 C15 C14 -63.4(3) . . . . ?
B10 B9 C15 B5 -140.0(2) . . . . ?
B4 B9 C15 B5 -38.3(2) . . . . ?
B8 B9 C15 B5 -101.6(3) . . . . ?
B10 B9 C15 Si28 109.6(2) . . . . ?
B5 B9 C15 Si28 -110.4(2) . . . . ?
B4 B9 C15 Si28 -148.73(19) . . . . ?
B8 B9 C15 Si28 147.95(19) . . . . ?
B7 B10 C15 B9 -102.2(3) . . . . ?
B8 B10 C15 B9 -38.7(2) . . . . ?
B6 B10 C15 B9 -140.8(2) . . . . ?
B9 B10 C15 B6 140.8(2) . . . . ?
B7 B10 C15 B6 38.6(2) . . . . ?
B8 B10 C15 B6 102.1(3) . . . . ?
B9 B10 C15 C14 101.9(2) . . . . ?
B7 B10 C15 C14 -0.3(3) . . . . ?
B8 B10 C15 C14 63.2(3) . . . . ?
B6 B10 C15 C14 -38.9(2) . . . . ?
B9 B10 C15 B5 37.7(2) . . . . ?
B7 B10 C15 B5 -64.4(3) . . . . ?
B8 B10 C15 B5 -1.0(3) . . . . ?
B6 B10 C15 B5 -103.1(2) . . . . ?
B9 B10 C15 Si28 -108.3(2) . . . . ?
B7 B10 C15 Si28 149.5(2) . . . . ?
B8 B10 C15 Si28 -147.1(2) . . . . ?
B6 B10 C15 Si28 110.9(2) . . . . ?
C14 B6 C15 B9 -99.5(2) . . . . ?
B10 B6 C15 B9 37.1(2) . . . . ?
B7 B6 C15 B9 -1.0(3) . . . . ?
B2 B6 C15 B9 -63.5(3) . . . . ?
C14 B6 C15 B10 -136.7(2) . . . . ?
B7 B6 C15 B10 -38.2(2) . . . . ?
B2 B6 C15 B10 -100.6(2) . . . . ?
B10 B6 C15 C14 136.7(2) . . . . ?
B7 B6 C15 C14 98.5(2) . . . . ?
B2 B6 C15 C14 36.07(19) . . . . ?
C14 B6 C15 B5 -32.2(2) . . . . ?
B10 B6 C15 B5 104.5(2) . . . . ?
B7 B6 C15 B5 66.3(3) . . . . ?
B2 B6 C15 B5 3.8(3) . . . . ?
C14 B6 C15 Si28 114.4(2) . . . . ?
B10 B6 C15 Si28 -108.9(2) . . . . ?
B7 B6 C15 Si28 -147.09(19) . . . . ?
B2 B6 C15 Si28 150.48(19) . . . . ?
C2 C14 C15 B9 -146.0(2) . . . . ?
B2 C14 C15 B9 66.8(3) . . . . ?
B1 C14 C15 B9 -0.5(3) . . . . ?
B5 C14 C15 B9 -39.2(2) . . . . ?
B6 C14 C15 B9 105.7(2) . . . . ?
C2 C14 C15 B10 148.1(2) . . . . ?
B2 C14 C15 B10 1.0(3) . . . . ?
B1 C14 C15 B10 -66.4(3) . . . . ?
B5 C14 C15 B10 -105.0(2) . . . . ?
B6 C14 C15 B10 39.8(2) . . . . ?
C2 C14 C15 B6 108.3(3) . . . . ?
B2 C14 C15 B6 -38.8(2) . . . . ?
B1 C14 C15 B6 -106.2(2) . . . . ?
B5 C14 C15 B6 -144.8(2) . . . . ?
C2 C14 C15 B5 -106.8(3) . . . . ?
B2 C14 C15 B5 106.0(2) . . . . ?
B1 C14 C15 B5 38.7(2) . . . . ?
B6 C14 C15 B5 144.8(2) . . . . ?
C2 C14 C15 Si28 0.3(3) . . . . ?
B2 C14 C15 Si28 -146.8(2) . . . . ?
B1 C14 C15 Si28 145.8(2) . . . . ?
B5 C14 C15 Si28 107.2(2) . . . . ?
B6 C14 C15 Si28 -108.0(2) . . . . ?
C14 B5 C15 B9 137.4(2) . . . . ?
B1 B5 C15 B9 101.1(3) . . . . ?
B4 B5 C15 B9 38.2(2) . . . . ?
C14 B5 C15 B10 99.6(2) . . . . ?
B9 B5 C15 B10 -37.8(2) . . . . ?
B1 B5 C15 B10 63.3(3) . . . . ?
B4 B5 C15 B10 0.5(3) . . . . ?
C14 B5 C15 B6 32.3(2) . . . . ?
B9 B5 C15 B6 -105.1(2) . . . . ?
B1 B5 C15 B6 -4.0(3) . . . . ?
B4 B5 C15 B6 -66.9(3) . . . . ?
B9 B5 C15 C14 -137.4(2) . . . . ?
B1 B5 C15 C14 -36.3(2) . . . . ?
B4 B5 C15 C14 -99.2(2) . . . . ?
C14 B5 C15 Si28 -114.5(2) . . . . ?
B9 B5 C15 Si28 108.1(2) . . . . ?
B1 B5 C15 Si28 -150.82(19) . . . . ?
B4 B5 C15 Si28 146.3(2) . . . . ?
C33 Si28 C29 C30 -31.1(3) . . . . ?
C31 Si28 C29 C30 -151.6(3) . . . . ?
C15 Si28 C29 C30 92.4(3) . . . . ?
C33 Si28 C31 C32 42.7(3) . . . . ?
C29 Si28 C31 C32 164.3(2) . . . . ?
C15 Si28 C31 C32 -78.5(3) . . . . ?
C29 Si28 C33 C34 -65.6(3) . . . . ?
C31 Si28 C33 C34 54.7(3) . . . . ?
C15 Si28 C33 C34 172.8(2) . . . . ?
C55 C41 C42 B51 -147.1(2) . . . . ?
B44 C41 C42 B51 -0.6(3) . . . . ?
B45 C41 C42 B51 66.9(3) . . . . ?
B43 C41 C42 B51 -39.1(2) . . . . ?
B46 C41 C42 B51 105.4(2) . . . . ?
C55 C41 C42 B46 107.5(3) . . . . ?
B44 C41 C42 B46 -106.0(2) . . . . ?
B45 C41 C42 B46 -38.6(2) . . . . ?
B43 C41 C42 B46 -144.5(2) . . . . ?
C55 C41 C42 B47 147.1(2) . . . . ?
B44 C41 C42 B47 -66.4(3) . . . . ?
B45 C41 C42 B47 1.0(3) . . . . ?
B43 C41 C42 B47 -105.0(2) . . . . ?
B46 C41 C42 B47 39.6(2) . . . . ?
C55 C41 C42 B43 -108.0(3) . . . . ?
B44 C41 C42 B43 38.5(2) . . . . ?
B45 C41 C42 B43 106.0(2) . . . . ?
B46 C41 C42 B43 144.5(2) . . . . ?
C55 C41 C42 Si68 -2.0(3) . . . . ?
B44 C41 C42 Si68 144.5(2) . . . . ?
B45 C41 C42 Si68 -148.0(2) . . . . ?
B43 C41 C42 Si68 106.0(2) . . . . ?
B46 C41 C42 Si68 -109.5(2) . . . . ?
C55 C41 B43 C42 110.7(3) . . . . ?
B44 C41 B43 C42 -138.5(2) . . . . ?
B45 C41 B43 C42 -100.6(2) . . . . ?
B46 C41 B43 C42 -32.3(2) . . . . ?
C55 C41 B43 B50 -149.3(2) . . . . ?
B44 C41 B43 B50 -38.5(2) . . . . ?
B45 C41 B43 B50 -0.5(3) . . . . ?
B46 C41 B43 B50 67.7(3) . . . . ?
C42 C41 B43 B50 100.0(2) . . . . ?
C55 C41 B43 B44 -110.8(3) . . . . ?
B45 C41 B43 B44 37.9(2) . . . . ?
B46 C41 B43 B44 106.2(2) . . . . ?
C42 C41 B43 B44 138.5(2) . . . . ?
C55 C41 B43 B51 147.6(2) . . . . ?
B44 C41 B43 B51 -101.5(3) . . . . ?
B45 C41 B43 B51 -63.6(3) . . . . ?
B46 C41 B43 B51 4.6(3) . . . . ?
C42 C41 B43 B51 37.0(2) . . . . ?
B51 C42 B43 C41 137.6(2) . . . . ?
B46 C42 B43 C41 32.6(2) . . . . ?
B47 C42 B43 C41 99.5(2) . . . . ?
Si68 C42 B43 C41 -115.4(2) . . . . ?
B51 C42 B43 B50 38.3(2) . . . . ?
B46 C42 B43 B50 -66.7(3) . . . . ?
B47 C42 B43 B50 0.3(3) . . . . ?
C41 C42 B43 B50 -99.2(2) . . . . ?
Si68 C42 B43 B50 145.3(2) . . . . ?
B51 C42 B43 B44 101.5(3) . . . . ?
B46 C42 B43 B44 -3.5(3) . . . . ?
B47 C42 B43 B44 63.5(3) . . . . ?
C41 C42 B43 B44 -36.1(2) . . . . ?
Si68 C42 B43 B44 -151.5(2) . . . . ?
B46 C42 B43 B51 -105.0(3) . . . . ?
B47 C42 B43 B51 -38.0(2) . . . . ?
C41 C42 B43 B51 -137.6(2) . . . . ?
Si68 C42 B43 B51 107.0(2) . . . . ?
C55 C41 B44 B43 109.3(3) . . . . ?
B45 C41 B44 B43 -140.6(2) . . . . ?
B46 C41 B44 B43 -102.0(2) . . . . ?
C42 C41 B44 B43 -37.5(2) . . . . ?
C55 C41 B44 B49 -149.0(3) . . . . ?
B45 C41 B44 B49 -38.9(2) . . . . ?
B43 C41 B44 B49 101.7(3) . . . . ?
B46 C41 B44 B49 -0.2(3) . . . . ?
C42 C41 B44 B49 64.2(3) . . . . ?
C55 C41 B44 B50 147.7(3) . . . . ?
B45 C41 B44 B50 -102.2(3) . . . . ?
B43 C41 B44 B50 38.5(2) . . . . ?
B46 C41 B44 B50 -63.5(3) . . . . ?
C42 C41 B44 B50 0.9(3) . . . . ?
C55 C41 B44 B45 -110.1(3) . . . . ?
B43 C41 B44 B45 140.6(2) . . . . ?
B46 C41 B44 B45 38.7(2) . . . . ?
C42 C41 B44 B45 103.1(2) . . . . ?
C42 B43 B44 C41 37.0(2) . . . . ?
B50 B43 B44 C41 136.4(2) . . . . ?
B51 B43 B44 C41 98.8(2) . . . . ?
C41 B43 B44 B49 -98.7(2) . . . . ?
C42 B43 B44 B49 -61.7(3) . . . . ?
B50 B43 B44 B49 37.7(2) . . . . ?
B51 B43 B44 B49 0.1(3) . . . . ?
C41 B43 B44 B50 -136.4(2) . . . . ?
C42 B43 B44 B50 -99.4(2) . . . . ?
B51 B43 B44 B50 -37.6(2) . . . . ?
C41 B43 B44 B45 -34.8(2) . . . . ?
C42 B43 B44 B45 2.2(3) . . . . ?
B50 B43 B44 B45 101.6(3) . . . . ?
B51 B43 B44 B45 64.0(3) . . . . ?
C55 C41 B45 B48 -147.8(2) . . . . ?
B44 C41 B45 B48 101.3(3) . . . . ?
B43 C41 B45 B48 63.6(3) . . . . ?
B46 C41 B45 B48 -38.5(2) . . . . ?
C42 C41 B45 B48 -1.3(3) . . . . ?
C55 C41 B45 B44 110.9(3) . . . . ?
B43 C41 B45 B44 -37.7(2) . . . . ?
B46 C41 B45 B44 -139.8(2) . . . . ?
C42 C41 B45 B44 -102.6(2) . . . . ?
C55 C41 B45 B49 149.2(2) . . . . ?
B44 C41 B45 B49 38.3(2) . . . . ?
B43 C41 B45 B49 0.7(3) . . . . ?
B46 C41 B45 B49 -101.5(2) . . . . ?
C42 C41 B45 B49 -64.3(3) . . . . ?
C55 C41 B45 B46 -109.3(3) . . . . ?
B44 C41 B45 B46 139.8(2) . . . . ?
B43 C41 B45 B46 102.1(2) . . . . ?
C42 C41 B45 B46 37.2(2) . . . . ?
B43 B44 B45 C41 35.1(2) . . . . ?
B49 B44 B45 C41 136.1(2) . . . . ?
B50 B44 B45 C41 98.5(3) . . . . ?
C41 B44 B45 B48 -98.3(2) . . . . ?
B43 B44 B45 B48 -63.2(3) . . . . ?
B49 B44 B45 B48 37.8(2) . . . . ?
B50 B44 B45 B48 0.1(3) . . . . ?
C41 B44 B45 B49 -136.1(2) . . . . ?
B43 B44 B45 B49 -101.0(3) . . . . ?
B50 B44 B45 B49 -37.7(2) . . . . ?
C41 B44 B45 B46 -35.3(2) . . . . ?
B43 B44 B45 B46 -0.2(3) . . . . ?
B49 B44 B45 B46 100.8(3) . . . . ?
B50 B44 B45 B46 63.1(3) . . . . ?
B51 C42 B46 C41 -99.9(2) . . . . ?
B47 C42 B46 C41 -136.8(2) . . . . ?
B43 C42 B46 C41 -32.5(2) . . . . ?
Si68 C42 B46 C41 114.5(2) . . . . ?
B51 C42 B46 B47 36.9(2) . . . . ?
B43 C42 B46 B47 104.3(2) . . . . ?
C41 C42 B46 B47 136.8(2) . . . . ?
Si68 C42 B46 B47 -108.7(2) . . . . ?
B51 C42 B46 B48 -1.4(3) . . . . ?
B47 C42 B46 B48 -38.3(2) . . . . ?
B43 C42 B46 B48 65.9(3) . . . . ?
C41 C42 B46 B48 98.4(2) . . . . ?
Si68 C42 B46 B48 -147.03(19) . . . . ?
B51 C42 B46 B45 -64.0(3) . . . . ?
B47 C42 B46 B45 -100.9(2) . . . . ?
B43 C42 B46 B45 3.4(3) . . . . ?
C41 C42 B46 B45 35.86(19) . . . . ?
Si68 C42 B46 B45 150.38(19) . . . . ?
C55 C41 B46 C42 -110.7(3) . . . . ?
B44 C41 B46 C42 100.1(2) . . . . ?
B45 C41 B46 C42 138.8(2) . . . . ?
B43 C41 B46 C42 32.4(2) . . . . ?
C55 C41 B46 B47 -148.6(2) . . . . ?
B44 C41 B46 B47 62.1(3) . . . . ?
B45 C41 B46 B47 100.9(3) . . . . ?
B43 C41 B46 B47 -5.5(3) . . . . ?
C42 C41 B46 B47 -38.0(2) . . . . ?
C55 C41 B46 B48 148.6(2) . . . . ?
B44 C41 B46 B48 -0.6(3) . . . . ?
B45 C41 B46 B48 38.2(2) . . . . ?
B43 C41 B46 B48 -68.2(3) . . . . ?
C42 C41 B46 B48 -100.7(2) . . . . ?
C55 C41 B46 B45 110.5(3) . . . . ?
B44 C41 B46 B45 -38.7(2) . . . . ?
B43 C41 B46 B45 -106.4(2) . . . . ?
C42 C41 B46 B45 -138.8(2) . . . . ?
C41 B45 B46 C42 -36.8(2) . . . . ?
B48 B45 B46 C42 99.5(2) . . . . ?
B44 B45 B46 C42 -1.8(3) . . . . ?
B49 B45 B46 C42 60.8(3) . . . . ?
B48 B45 B46 C41 136.3(2) . . . . ?
B44 B45 B46 C41 35.0(2) . . . . ?
B49 B45 B46 C41 97.7(3) . . . . ?
C41 B45 B46 B47 -99.2(2) . . . . ?
B48 B45 B46 B47 37.1(2) . . . . ?
B44 B45 B46 B47 -64.2(3) . . . . ?
B49 B45 B46 B47 -1.6(3) . . . . ?
C41 B45 B46 B48 -136.3(2) . . . . ?
B44 B45 B46 B48 -101.3(3) . . . . ?
B49 B45 B46 B48 -38.6(2) . . . . ?
B51 C42 B47 B52 -38.9(2) . . . . ?
B46 C42 B47 B52 102.1(3) . . . . ?
B43 C42 B47 B52 -0.8(3) . . . . ?
C41 C42 B47 B52 63.3(3) . . . . ?
Si68 C42 B47 B52 -145.7(2) . . . . ?
B46 C42 B47 B51 141.0(2) . . . . ?
B43 C42 B47 B51 38.1(2) . . . . ?
C41 C42 B47 B51 102.2(2) . . . . ?
Si68 C42 B47 B51 -106.8(2) . . . . ?
B51 C42 B47 B46 -141.0(2) . . . . ?
B43 C42 B47 B46 -102.9(2) . . . . ?
C41 C42 B47 B46 -38.8(2) . . . . ?
Si68 C42 B47 B46 112.2(2) . . . . ?
B51 C42 B47 B48 -102.5(3) . . . . ?
B46 C42 B47 B48 38.5(2) . . . . ?
B43 C42 B47 B48 -64.4(3) . . . . ?
C41 C42 B47 B48 -0.3(3) . . . . ?
Si68 C42 B47 B48 150.7(2) . . . . ?
C41 B46 B47 C42 38.5(2) . . . . ?
B48 B46 B47 C42 136.7(2) . . . . ?
B45 B46 B47 C42 99.8(2) . . . . ?
C42 B46 B47 B52 -98.9(2) . . . . ?
C41 B46 B47 B52 -60.3(3) . . . . ?
B48 B46 B47 B52 37.8(2) . . . . ?
B45 B46 B47 B52 0.9(3) . . . . ?
C42 B46 B47 B51 -34.4(2) . . . . ?
C41 B46 B47 B51 4.2(3) . . . . ?
B48 B46 B47 B51 102.3(3) . . . . ?
B45 B46 B47 B51 65.4(3) . . . . ?
C42 B46 B47 B48 -136.7(2) . . . . ?
C41 B46 B47 B48 -98.1(2) . . . . ?
B45 B46 B47 B48 -36.9(2) . . . . ?
C42 B47 B48 B45 -0.5(3) . . . . ?
B52 B47 B48 B45 -100.8(3) . . . . ?
B51 B47 B48 B45 -62.5(3) . . . . ?
B46 B47 B48 B45 37.4(2) . . . . ?
C42 B47 B48 B46 -37.9(2) . . . . ?
B52 B47 B48 B46 -138.2(2) . . . . ?
B51 B47 B48 B46 -99.9(2) . . . . ?
C42 B47 B48 B52 100.3(2) . . . . ?
B51 B47 B48 B52 38.3(2) . . . . ?
B46 B47 B48 B52 138.2(2) . . . . ?
C42 B47 B48 B49 63.1(3) . . . . ?
B52 B47 B48 B49 -37.2(2) . . . . ?
B51 B47 B48 B49 1.1(3) . . . . ?
B46 B47 B48 B49 101.0(2) . . . . ?
C41 B45 B48 B47 1.1(3) . . . . ?
B44 B45 B48 B47 62.3(3) . . . . ?
B49 B45 B48 B47 99.8(3) . . . . ?
B46 B45 B48 B47 -37.0(2) . . . . ?
C41 B45 B48 B46 38.1(2) . . . . ?
B44 B45 B48 B46 99.3(2) . . . . ?
B49 B45 B48 B46 136.8(3) . . . . ?
C41 B45 B48 B52 -62.0(3) . . . . ?
B44 B45 B48 B52 -0.8(3) . . . . ?
B49 B45 B48 B52 36.7(2) . . . . ?
B46 B45 B48 B52 -100.1(3) . . . . ?
C41 B45 B48 B49 -98.7(3) . . . . ?
B44 B45 B48 B49 -37.5(2) . . . . ?
B46 B45 B48 B49 -136.8(3) . . . . ?
C42 B46 B48 B47 38.0(2) . . . . ?
C41 B46 B48 B47 101.0(2) . . . . ?
B45 B46 B48 B47 138.5(2) . . . . ?
C42 B46 B48 B45 -100.6(2) . . . . ?
C41 B46 B48 B45 -37.5(2) . . . . ?
B47 B46 B48 B45 -138.5(2) . . . . ?
C42 B46 B48 B52 1.0(3) . . . . ?
C41 B46 B48 B52 64.1(3) . . . . ?
B47 B46 B48 B52 -37.0(2) . . . . ?
B45 B46 B48 B52 101.6(3) . . . . ?
C42 B46 B48 B49 -61.9(3) . . . . ?
C41 B46 B48 B49 1.1(3) . . . . ?
B47 B46 B48 B49 -99.9(3) . . . . ?
B45 B46 B48 B49 38.6(2) . . . . ?
C41 B44 B49 B52 -62.4(3) . . . . ?
B43 B44 B49 B52 0.3(3) . . . . ?
B50 B44 B49 B52 37.7(2) . . . . ?
B45 B44 B49 B52 -100.5(3) . . . . ?
C41 B44 B49 B50 -100.1(3) . . . . ?
B43 B44 B49 B50 -37.5(2) . . . . ?
B45 B44 B49 B50 -138.3(2) . . . . ?
C41 B44 B49 B45 38.2(2) . . . . ?
B43 B44 B49 B45 100.8(2) . . . . ?
B50 B44 B49 B45 138.3(2) . . . . ?
C41 B44 B49 B48 0.9(3) . . . . ?
B43 B44 B49 B48 63.6(3) . . . . ?
B50 B44 B49 B48 101.0(3) . . . . ?
B45 B44 B49 B48 -37.2(2) . . . . ?
C41 B45 B49 B44 -37.7(2) . . . . ?
B48 B45 B49 B44 -137.8(3) . . . . ?
B46 B45 B49 B44 -99.5(2) . . . . ?
C41 B45 B49 B52 63.4(3) . . . . ?
B48 B45 B49 B52 -36.8(2) . . . . ?
B44 B45 B49 B52 101.1(3) . . . . ?
B46 B45 B49 B52 1.6(3) . . . . ?
C41 B45 B49 B50 -0.5(3) . . . . ?
B48 B45 B49 B50 -100.7(3) . . . . ?
B44 B45 B49 B50 37.2(2) . . . . ?
B46 B45 B49 B50 -62.3(3) . . . . ?
C41 B45 B49 B48 100.2(2) . . . . ?
B44 B45 B49 B48 137.8(3) . . . . ?
B46 B45 B49 B48 38.4(2) . . . . ?
B47 B48 B49 B44 -64.2(3) . . . . ?
B45 B48 B49 B44 37.5(2) . . . . ?
B46 B48 B49 B44 -1.3(3) . . . . ?
B52 B48 B49 B44 -101.4(3) . . . . ?
B47 B48 B49 B52 37.2(2) . . . . ?
B45 B48 B49 B52 138.9(3) . . . . ?
B46 B48 B49 B52 100.1(3) . . . . ?
B47 B48 B49 B50 -1.2(3) . . . . ?
B45 B48 B49 B50 100.5(3) . . . . ?
B46 B48 B49 B50 61.8(3) . . . . ?
B52 B48 B49 B50 -38.3(2) . . . . ?
B47 B48 B49 B45 -101.7(3) . . . . ?
B46 B48 B49 B45 -38.8(2) . . . . ?
B52 B48 B49 B45 -138.9(3) . . . . ?
C41 B43 B50 B44 37.5(2) . . . . ?
C42 B43 B50 B44 100.6(2) . . . . ?
B51 B43 B50 B44 138.1(2) . . . . ?
C41 B43 B50 B51 -100.6(2) . . . . ?
C42 B43 B50 B51 -37.6(2) . . . . ?
B44 B43 B50 B51 -138.1(2) . . . . ?
C41 B43 B50 B49 0.2(3) . . . . ?
C42 B43 B50 B49 63.2(3) . . . . ?
B44 B43 B50 B49 -37.4(2) . . . . ?
B51 B43 B50 B49 100.8(3) . . . . ?
C41 B43 B50 B52 -62.7(3) . . . . ?
C42 B43 B50 B52 0.4(3) . . . . ?
B44 B43 B50 B52 -100.2(3) . . . . ?
B51 B43 B50 B52 37.9(2) . . . . ?
C41 B44 B50 B43 -38.3(2) . . . . ?
B49 B44 B50 B43 -138.0(2) . . . . ?
B45 B44 B50 B43 -100.3(2) . . . . ?
C41 B44 B50 B51 -1.0(3) . . . . ?
B43 B44 B50 B51 37.4(2) . . . . ?
B49 B44 B50 B51 -100.6(3) . . . . ?
B45 B44 B50 B51 -63.0(3) . . . . ?
C41 B44 B50 B49 99.7(3) . . . . ?
B43 B44 B50 B49 138.0(2) . . . . ?
B45 B44 B50 B49 37.7(2) . . . . ?
C41 B44 B50 B52 62.5(3) . . . . ?
B43 B44 B50 B52 100.9(3) . . . . ?
B49 B44 B50 B52 -37.1(2) . . . . ?
B45 B44 B50 B52 0.5(3) . . . . ?
B44 B49 B50 B43 37.4(2) . . . . ?
B52 B49 B50 B43 -100.6(2) . . . . ?
B45 B49 B50 B43 0.2(3) . . . . ?
B48 B49 B50 B43 -62.5(3) . . . . ?
B52 B49 B50 B44 -138.1(2) . . . . ?
B45 B49 B50 B44 -37.2(2) . . . . ?
B48 B49 B50 B44 -100.0(3) . . . . ?
B44 B49 B50 B51 100.8(3) . . . . ?
B52 B49 B50 B51 -37.3(2) . . . . ?
B45 B49 B50 B51 63.5(3) . . . . ?
B48 B49 B50 B51 0.8(3) . . . . ?
B44 B49 B50 B52 138.1(2) . . . . ?
B45 B49 B50 B52 100.8(3) . . . . ?
B48 B49 B50 B52 38.1(2) . . . . ?
B46 C42 B51 B47 -36.9(2) . . . . ?
B43 C42 B51 B47 -139.6(2) . . . . ?
C41 C42 B51 B47 -101.5(2) . . . . ?
Si68 C42 B51 B47 110.4(2) . . . . ?
B46 C42 B51 B43 102.7(2) . . . . ?
B47 C42 B51 B43 139.6(2) . . . . ?
C41 C42 B51 B43 38.1(2) . . . . ?
Si68 C42 B51 B43 -110.0(2) . . . . ?
B46 C42 B51 B50 64.6(3) . . . . ?
B47 C42 B51 B50 101.4(3) . . . . ?
B43 C42 B51 B50 -38.2(2) . . . . ?
C41 C42 B51 B50 -0.1(3) . . . . ?
Si68 C42 B51 B50 -148.2(2) . . . . ?
B46 C42 B51 B52 1.3(3) . . . . ?
B47 C42 B51 B52 38.1(2) . . . . ?
B43 C42 B51 B52 -101.5(3) . . . . ?
C41 C42 B51 B52 -63.3(3) . . . . ?
Si68 C42 B51 B52 148.55(19) . . . . ?
B52 B47 B51 C42 136.5(2) . . . . ?
B46 B47 B51 C42 34.5(2) . . . . ?
B48 B47 B51 C42 98.3(2) . . . . ?
C42 B47 B51 B43 -35.8(2) . . . . ?
B52 B47 B51 B43 100.7(3) . . . . ?
B46 B47 B51 B43 -1.4(3) . . . . ?
B48 B47 B51 B43 62.5(3) . . . . ?
C42 B47 B51 B50 -99.0(2) . . . . ?
B52 B47 B51 B50 37.6(2) . . . . ?
B46 B47 B51 B50 -64.5(3) . . . . ?
B48 B47 B51 B50 -0.6(3) . . . . ?
C42 B47 B51 B52 -136.5(2) . . . . ?
B46 B47 B51 B52 -102.1(3) . . . . ?
B48 B47 B51 B52 -38.2(2) . . . . ?
C41 B43 B51 C42 -37.7(2) . . . . ?
B50 B43 B51 C42 -136.7(3) . . . . ?
B44 B43 B51 C42 -99.1(2) . . . . ?
C41 B43 B51 B47 -1.9(3) . . . . ?
C42 B43 B51 B47 35.8(2) . . . . ?
B50 B43 B51 B47 -100.9(3) . . . . ?
B44 B43 B51 B47 -63.3(3) . . . . ?
C41 B43 B51 B50 99.0(3) . . . . ?
C42 B43 B51 B50 136.7(3) . . . . ?
B44 B43 B51 B50 37.6(2) . . . . ?
C41 B43 B51 B52 60.9(3) . . . . ?
C42 B43 B51 B52 98.7(3) . . . . ?
B50 B43 B51 B52 -38.1(2) . . . . ?
B44 B43 B51 B52 -0.5(3) . . . . ?
B43 B50 B51 C42 38.0(2) . . . . ?
B44 B50 B51 C42 0.6(3) . . . . ?
B49 B50 B51 C42 -62.5(3) . . . . ?
B52 B50 B51 C42 -99.6(3) . . . . ?
B43 B50 B51 B47 100.4(2) . . . . ?
B44 B50 B51 B47 63.1(3) . . . . ?
B49 B50 B51 B47 -0.1(3) . . . . ?
B52 B50 B51 B47 -37.2(2) . . . . ?
B44 B50 B51 B43 -37.4(2) . . . . ?
B49 B50 B51 B43 -100.5(3) . . . . ?
B52 B50 B51 B43 -137.6(3) . . . . ?
B43 B50 B51 B52 137.6(3) . . . . ?
B44 B50 B51 B52 100.2(3) . . . . ?
B49 B50 B51 B52 37.1(2) . . . . ?
C42 B47 B52 B49 -62.2(3) . . . . ?
B51 B47 B52 B49 -100.1(3) . . . . ?
B46 B47 B52 B49 0.1(3) . . . . ?
B48 B47 B52 B49 37.8(2) . . . . ?
C42 B47 B52 B48 -99.9(2) . . . . ?
B51 B47 B52 B48 -137.9(2) . . . . ?
B46 B47 B52 B48 -37.7(2) . . . . ?
C42 B47 B52 B51 37.9(2) . . . . ?
B46 B47 B52 B51 100.2(2) . . . . ?
B48 B47 B52 B51 137.9(2) . . . . ?
C42 B47 B52 B50 1.0(3) . . . . ?
B51 B47 B52 B50 -36.9(2) . . . . ?
B46 B47 B52 B50 63.3(3) . . . . ?
B48 B47 B52 B50 101.0(3) . . . . ?
B44 B49 B52 B47 62.3(3) . . . . ?
B50 B49 B52 B47 99.8(3) . . . . ?
B45 B49 B52 B47 -1.0(3) . . . . ?
B48 B49 B52 B47 -37.6(2) . . . . ?
B44 B49 B52 B48 99.9(3) . . . . ?
B50 B49 B52 B48 137.3(3) . . . . ?
B45 B49 B52 B48 36.5(2) . . . . ?
B44 B49 B52 B51 -0.5(3) . . . . ?
B50 B49 B52 B51 36.9(2) . . . . ?
B45 B49 B52 B51 -63.9(3) . . . . ?
B48 B49 B52 B51 -100.4(3) . . . . ?
B44 B49 B52 B50 -37.4(2) . . . . ?
B45 B49 B52 B50 -100.8(3) . . . . ?
B48 B49 B52 B50 -137.3(3) . . . . ?
B45 B48 B52 B47 101.0(3) . . . . ?
B46 B48 B52 B47 37.1(2) . . . . ?
B49 B48 B52 B47 137.9(2) . . . . ?
B47 B48 B52 B49 -137.9(2) . . . . ?
B45 B48 B52 B49 -37.0(2) . . . . ?
B46 B48 B52 B49 -100.9(2) . . . . ?
B47 B48 B52 B51 -37.3(2) . . . . ?
B45 B48 B52 B51 63.7(3) . . . . ?
B46 B48 B52 B51 -0.2(3) . . . . ?
B49 B48 B52 B51 100.7(3) . . . . ?
B47 B48 B52 B50 -99.9(3) . . . . ?
B45 B48 B52 B50 1.1(3) . . . . ?
B46 B48 B52 B50 -62.9(3) . . . . ?
B49 B48 B52 B50 38.0(2) . . . . ?
C42 B51 B52 B47 -38.1(2) . . . . ?
B43 B51 B52 B47 -100.4(3) . . . . ?
B50 B51 B52 B47 -138.2(3) . . . . ?
C42 B51 B52 B49 63.0(3) . . . . ?
B47 B51 B52 B49 101.0(3) . . . . ?
B43 B51 B52 B49 0.6(3) . . . . ?
B50 B51 B52 B49 -37.1(2) . . . . ?
C42 B51 B52 B48 -0.6(3) . . . . ?
B47 B51 B52 B48 37.5(2) . . . . ?
B43 B51 B52 B48 -63.0(3) . . . . ?
B50 B51 B52 B48 -100.7(3) . . . . ?
C42 B51 B52 B50 100.1(2) . . . . ?
B47 B51 B52 B50 138.2(3) . . . . ?
B43 B51 B52 B50 37.8(2) . . . . ?
B43 B50 B52 B47 -0.9(3) . . . . ?
B44 B50 B52 B47 -64.1(3) . . . . ?
B51 B50 B52 B47 37.0(2) . . . . ?
B49 B50 B52 B47 -101.3(3) . . . . ?
B43 B50 B52 B49 100.5(3) . . . . ?
B44 B50 B52 B49 37.2(2) . . . . ?
B51 B50 B52 B49 138.3(3) . . . . ?
B43 B50 B52 B48 62.3(3) . . . . ?
B44 B50 B52 B48 -1.0(3) . . . . ?
B51 B50 B52 B48 100.1(3) . . . . ?
B49 B50 B52 B48 -38.2(2) . . . . ?
B43 B50 B52 B51 -37.8(2) . . . . ?
B44 B50 B52 B51 -101.1(3) . . . . ?
B49 B50 B52 B51 -138.3(3) . . . . ?
C58 C53 C54 C55 2.1(4) . . . . ?
C65 C53 C54 C55 -177.8(3) . . . . ?
C53 C54 C55 C56 -2.9(4) . . . . ?
C53 C54 C55 C41 -178.9(3) . . . . ?
B44 C41 C55 C56 -47.5(4) . . . . ?
B45 C41 C55 C56 -121.4(3) . . . . ?
B43 C41 C55 C56 25.4(4) . . . . ?
B46 C41 C55 C56 165.4(3) . . . . ?
C42 C41 C55 C56 95.6(3) . . . . ?
B44 C41 C55 C54 128.5(3) . . . . ?
B45 C41 C55 C54 54.6(4) . . . . ?
B43 C41 C55 C54 -158.6(3) . . . . ?
B46 C41 C55 C54 -18.6(4) . . . . ?
C42 C41 C55 C54 -88.4(3) . . . . ?
C54 C55 C56 C57 1.8(4) . . . . ?
C41 C55 C56 C57 177.9(3) . . . . ?
C55 C56 C57 C58 0.0(4) . . . . ?
C56 C57 C58 C53 -0.8(4) . . . . ?
C56 C57 C58 C59 178.3(3) . . . . ?
C54 C53 C58 C57 -0.3(4) . . . . ?
C65 C53 C58 C57 179.7(3) . . . . ?
C54 C53 C58 C59 -179.5(3) . . . . ?
C65 C53 C58 C59 0.4(3) . . . . ?
C57 C58 C59 C64 -178.9(3) . . . . ?
C53 C58 C59 C64 0.3(3) . . . . ?
C57 C58 C59 C60 1.7(6) . . . . ?
C53 C58 C59 C60 -179.2(3) . . . . ?
C64 C59 C60 C61 0.5(5) . . . . ?
C58 C59 C60 C61 179.9(3) . . . . ?
C59 C60 C61 C62 0.2(5) . . . . ?
C60 C61 C62 C63 -0.8(5) . . . . ?
C61 C62 C63 C64 0.6(5) . . . . ?
C62 C63 C64 C59 0.0(5) . . . . ?
C62 C63 C64 C65 -179.1(3) . . . . ?
C60 C59 C64 C63 -0.6(5) . . . . ?
C58 C59 C64 C63 179.9(3) . . . . ?
C60 C59 C64 C65 178.7(3) . . . . ?
C58 C59 C64 C65 -0.8(3) . . . . ?
C54 C53 C65 C64 179.1(3) . . . . ?
C58 C53 C65 C64 -0.8(3) . . . . ?
C54 C53 C65 C66 -62.3(4) . . . . ?
C58 C53 C65 C66 117.8(3) . . . . ?
C54 C53 C65 C67 61.0(4) . . . . ?
C58 C53 C65 C67 -118.9(3) . . . . ?
C63 C64 C65 C53 -179.8(3) . . . . ?
C59 C64 C65 C53 1.0(3) . . . . ?
C63 C64 C65 C66 61.9(4) . . . . ?
C59 C64 C65 C66 -117.3(3) . . . . ?
C63 C64 C65 C67 -62.2(4) . . . . ?
C59 C64 C65 C67 118.5(3) . . . . ?
C73 Si68 C69 C70 49.1(5) . . . . ?
C71 Si68 C69 C70 -64.5(3) . . . . ?
C71B Si68 C69 C70 -76.9(10) . . . . ?
C73B Si68 C69 C70 62.7(5) . . . . ?
C42 Si68 C69 C70 172.5(3) . . . . ?
C73 Si68 C71 C72 -155.2(5) . . . . ?
C69 Si68 C71 C72 -33.8(4) . . . . ?
C42 Si68 C71 C72 90.8(4) . . . . ?
C71 Si68 C73 C74 163.5(7) . . . . ?
C69 Si68 C73 C74 41.2(8) . . . . ?
C42 Si68 C73 C74 -83.3(7) . . . . ?
C69 Si68 C71B C72B 171(2) . . . . ?
C73B Si68 C71B C72B 58(3) . . . . ?
C42 Si68 C71B C72B -77(2) . . . . ?
